data_7132542
loop_
_publ_author_name
'Wu, Meng-Xiang'
'Hong, Qiong-Yan'
'Li, Minghui'
'Jiang, Wei-Ling'
'Huang, Bin'
'Lu, Shuai'
'Wang, Heng'
'Yang, Hai-Bo'
'Zhao, Xiao-Li'
'Shi, Xueliang'

_publ_section_title
;
 Self-assembly of conformation-adaptive dihydrophenazine-based
 coordination cages.
;
_journal_issue 9
_journal_name_full 'Chemical communications (Cambridge, England)'
_journal_page_first 1184
_journal_page_last 1187
_journal_paper_doi 10.1039/d3cc04864k
_journal_volume 60
_journal_year 2024
_chemical_formula_moiety 'C112 H80 N16 Pd2, 2(B F4), 3(C2 H3 N)'
_chemical_formula_sum 'C118 H89 B2 F8 N19 Pd2'
_chemical_formula_weight 2159.50
_space_group_crystal_system monoclinic
_space_group_IT_number 4
_space_group_name_Hall 'P 2yb'
_space_group_name_H-M_alt 'P 1 21 1'
_atom_sites_solution_hydrogens mixed
_atom_sites_solution_primary dual
_audit_creation_date 2023-01-05
_audit_creation_method
;
Olex2 1.3
(compiled 2020.11.12 svn.r5f609507 for OlexSys, GUI svn.r6408)
;
_audit_update_record
;
2023-09-29 deposited with the CCDC.	2023-12-12 downloaded from the CCDC.
;
_cell_angle_alpha 90
_cell_angle_beta 105.02(3)
_cell_angle_gamma 90
_cell_formula_units_Z 2
_cell_length_a 14.567(3)
_cell_length_b 22.094(4)
_cell_length_c 18.901(4)
_cell_measurement_temperature 293(2)
_cell_volume 5875(2)
_computing_molecular_graphics 'Olex2 1.3 (Dolomanov et al., 2009)'
_computing_publication_material 'Olex2 1.3 (Dolomanov et al., 2009)'
_computing_structure_refinement 'SHELXL 2018/1 (Sheldrick, 2015)'
_computing_structure_solution 'SHELXT 2014/5 (Sheldrick, 2014)'
_diffrn_ambient_temperature 293(2)
_diffrn_measured_fraction_theta_full 0.948
_diffrn_measured_fraction_theta_max 0.930
_diffrn_radiation_type MoK\a
_diffrn_radiation_wavelength 0.71073
_diffrn_reflns_av_unetI/netI 0.0495
_diffrn_reflns_Laue_measured_fraction_full 0.948
_diffrn_reflns_Laue_measured_fraction_max 0.930
_diffrn_reflns_number 25580
_diffrn_reflns_point_group_measured_fraction_full 0.933
_diffrn_reflns_point_group_measured_fraction_max 0.909
_diffrn_reflns_theta_full 25.242
_diffrn_reflns_theta_max 27.921
_diffrn_reflns_theta_min 2.895
_exptl_absorpt_coefficient_mu 0.372
_exptl_crystal_colour 'clear light brown'
_exptl_crystal_colour_lustre clear
_exptl_crystal_colour_modifier light
_exptl_crystal_colour_primary brown
_exptl_crystal_density_diffrn 1.221
_exptl_crystal_description block
_exptl_crystal_F_000 2208
_exptl_crystal_size_max 0.32
_exptl_crystal_size_mid 0.26
_exptl_crystal_size_min 0.22
_refine_diff_density_max 1.427
_refine_diff_density_min -0.724
_refine_diff_density_rms 0.122
_refine_ls_abs_structure_details
;
 Flack x determined using 9683 quotients [(I+)-(I-)]/[(I+)+(I-)]
 (Parsons, Flack and Wagner, Acta Cryst. B69 (2013) 249-259).
;
_refine_ls_abs_structure_Flack 0.52(2)
_refine_ls_extinction_method none
_refine_ls_goodness_of_fit_ref 1.012
_refine_ls_hydrogen_treatment constr
_refine_ls_matrix_type full
_refine_ls_number_parameters 1344
_refine_ls_number_reflns 25580
_refine_ls_number_restraints 79
_refine_ls_restrained_S_all 1.011
_refine_ls_R_factor_all 0.0981
_refine_ls_R_factor_gt 0.0931
_refine_ls_shift/su_max 0.000
_refine_ls_shift/su_mean 0.000
_refine_ls_structure_factor_coef Fsqd
_refine_ls_weighting_details 'w=1/[\s^2^(Fo^2^)+(0.1000P)^2^+20.0000P] where P=(Fo^2^+2Fc^2^)/3'
_refine_ls_weighting_scheme calc
_refine_ls_wR_factor_gt 0.2469
_refine_ls_wR_factor_ref 0.2499
_reflns_Friedel_coverage 0.905
_reflns_Friedel_fraction_full 0.918
_reflns_Friedel_fraction_max 0.887
_reflns_number_gt 22854
_reflns_number_total 25580
_reflns_threshold_expression 'I > 2\s(I)'
_cod_data_source_file d3cc04864k2.cif
_cod_data_source_block work
_cod_depositor_comments 'Adding full bibliography for 7132542--7132545.cif.'
_cod_database_code 7132542
_shelx_shelxl_version_number 2018/1
_shelx_space_group_comment
;
The symmetry employed for this shelxl refinement is uniquely defined
by the following loop, which should always be used as a source of
symmetry information in preference to the above space-group names.
They are only intended as comments.
;
_shelx_estimated_absorpt_t_max 0.923
_shelx_estimated_absorpt_t_min 0.890
_olex2_refinement_description
;
1. Fixed Uiso
 At 1.2 times of:
  All C(H) groups
 At 1.5 times of:
  All C(H,H,H) groups
2. Rigid bond restraints
 N200, C201, C202
 with sigma for 1-2 distances of 0.001 and sigma for 1-3 distances of 0.001
 N400, C401, C402
 with sigma for 1-2 distances of 0.001 and sigma for 1-3 distances of 0.001
 C46, C47, C48, C49, C50, C45
 with sigma for 1-2 distances of 0.001 and sigma for 1-3 distances of 0.001
3. Uiso/Uaniso restraints and constraints
N200 \\sim C201 \\sim C202: within 2A with sigma of 0.01 and sigma for terminal
atoms of 0.02 within 2A
N400 \\sim C401 \\sim C402: within 2A with sigma of 0.01 and sigma for terminal
atoms of 0.02 within 2A
C47 \\sim C46 \\sim C45 \\sim C50 \\sim C49 \\sim C48: within 2A with sigma of
0.01 and sigma for terminal atoms of 0.02 within 2A
4.a Riding coordinates:
 C202(H20A,H20B,H20C)
4.b Aromatic/amide H refined with riding coordinates:
 C1(H1), C2(H2), C3(H3), C5(H5), C6(H6), C8(H8), C9(H9), C10(H10), C12(H12),
 C13(H13), C14(H14), C15(H15), C19(H19), C20(H20), C21(H21), C22(H22), C24(H24),
  C25(H25), C27(H27), C28(H28), C29(H29), C30(H30), C31(H31), C33(H33),
 C34(H34), C36(H36), C37(H37), C38(H38), C40(H40), C41(H41), C43(H43), C44(H44),
  C46(H46), C47(H47), C48(H48), C49(H49), C52(H52), C53(H53), C54(H54),
 C55(H55), C57(H57), C58(H58), C59(H59), C61(H61), C62(H62), C64(H64), C65(H65),
  C66(H66), C68(H68), C69(H69), C70(H70), C71(H71), C74(H74), C75(H75),
 C76(H76), C77(H77), C80(H80), C81(H81), C83(H83), C84(H84), C85(H85), C86(H86),
  C87(H87), C89(H89), C91(H91), C92(H92), C94(H94), C95(H95), C97(H97),
 C98(H98), C99(H99), C100(H100), C103(H103), C104(H104), C105(H105), C106(H106),
  C108(H108), C110(H110), C111(H111), C112(H112)
4.c Idealised Me refined as rotating group:
 C302(H30A,H30B,H30C), C402(H40A,H40B,H40C)
;
_olex2_submission_special_instructions 'No special instructions were received'

loop_
_space_group_symop_operation_xyz
'x, y, z'
'-x, y+1/2, -z'

loop_
_atom_site_label
_atom_site_type_symbol
_atom_site_fract_x
_atom_site_fract_y
_atom_site_fract_z
_atom_site_U_iso_or_equiv
_atom_site_adp_type
_atom_site_occupancy
_atom_site_site_symmetry_order
_atom_site_calc_flag
_atom_site_refinement_flags_posn
_atom_site_refinement_flags_adp
_atom_site_refinement_flags_occupancy
_atom_site_disorder_assembly
_atom_site_disorder_group
Pd1 Pd 0.40187(5) 0.54772(4) -0.00615(5) 0.0562(2) Uani 1 1 d . . . . .
Pd2 Pd 0.75294(5) 0.49123(4) 0.65304(5) 0.0581(2) Uani 1 1 d . . . . .
N1 N 0.6159(6) 0.4684(5) 0.6501(5) 0.059(2) Uani 1 1 d . . . . .
N2 N 0.1965(6) 0.4866(6) 0.2927(6) 0.062(2) Uani 1 1 d . . . . .
N3 N 0.1458(7) 0.4975(5) 0.1399(6) 0.060(2) Uani 1 1 d . . . . .
N4 N 0.2674(6) 0.5237(5) -0.0035(6) 0.059(2) Uani 1 1 d . . . . .
N5 N 0.4311(7) 0.4619(5) -0.0328(6) 0.062(2) Uani 1 1 d . . . . .
N6 N 0.5880(8) 0.3381(5) 0.0599(6) 0.068(3) Uani 1 1 d . . . . .
N7 N 0.6791(7) 0.3090(5) 0.2036(6) 0.063(2) Uani 1 1 d . . . . .
N8 N 0.7817(6) 0.4084(5) 0.6171(5) 0.058(2) Uani 1 1 d . . . . .
N9 N 0.5367(7) 0.5661(5) -0.0086(6) 0.059(2) Uani 1 1 d . . . . .
N10 N 0.9570(6) 0.5499(6) 0.3485(6) 0.063(2) Uani 1 1 d . . . . .
N11 N 1.0053(7) 0.5457(6) 0.5036(6) 0.068(2) Uani 1 1 d . . . . .
N12 N 0.8869(7) 0.5199(5) 0.6494(6) 0.063(3) Uani 1 1 d . . . . .
N13 N 0.7213(7) 0.5759(5) 0.6806(5) 0.063(2) Uani 1 1 d . . . . .
N14 N 0.5787(8) 0.7023(5) 0.5833(6) 0.069(3) Uani 1 1 d . . . . .
N15 N 0.4786(8) 0.7274(5) 0.4383(6) 0.071(3) Uani 1 1 d . . . . .
N16 N 0.3703(7) 0.6326(5) 0.0251(5) 0.058(2) Uani 1 1 d . . . . .
C1 C 0.4021(9) 0.4394(7) -0.1021(8) 0.072(3) Uani 1 1 d . . . . .
H1 H 0.360636 0.462438 -0.137598 0.087 Uiso 1 1 calc R U . . .
C2 C 0.4308(10) 0.3854(8) -0.1216(7) 0.079(4) Uani 1 1 d . . . . .
H2 H 0.408450 0.371683 -0.169501 0.094 Uiso 1 1 calc R U . . .
C3 C 0.4925(12) 0.3507(8) -0.0710(10) 0.084(4) Uani 1 1 d . . . . .
H3 H 0.513051 0.313683 -0.084837 0.101 Uiso 1 1 calc R U . . .
C4 C 0.5250(9) 0.3705(6) 0.0014(7) 0.061(3) Uani 1 1 d . . . . .
C5 C 0.4915(8) 0.4265(6) 0.0198(7) 0.060(3) Uani 1 1 d . . . . .
H5 H 0.510161 0.439964 0.067978 0.072 Uiso 1 1 calc R U . . .
C6 C 0.7595(8) 0.3978(6) 0.5456(7) 0.060(3) Uani 1 1 d . . . . .
H6 H 0.724691 0.426615 0.513862 0.072 Uiso 1 1 calc R U . . .
C7 C 0.7873(8) 0.3441(5) 0.5162(7) 0.057(2) Uani 1 1 d . . . . .
C8 C 0.8419(11) 0.3026(7) 0.5645(7) 0.074(4) Uani 1 1 d . . . . .
H8 H 0.863377 0.267302 0.547344 0.089 Uiso 1 1 calc R U . . .
C9 C 0.8638(14) 0.3152(8) 0.6399(9) 0.091(5) Uani 1 1 d . . . . .
H9 H 0.898601 0.287287 0.672974 0.110 Uiso 1 1 calc R U . . .
C10 C 0.8351(10) 0.3674(7) 0.6651(8) 0.076(4) Uani 1 1 d . . . . .
H10 H 0.851575 0.375452 0.715143 0.091 Uiso 1 1 calc R U . . .
C11 C 0.5519(8) 0.2899(5) 0.0956(7) 0.060(3) Uani 1 1 d . . . . .
C12 C 0.4713(11) 0.2571(7) 0.0588(9) 0.081(4) Uani 1 1 d . . . . .
H12 H 0.443869 0.264814 0.009449 0.097 Uiso 1 1 calc R U . . .
C13 C 0.4310(11) 0.2126(7) 0.0950(10) 0.087(4) Uani 1 1 d . . . . .
H13 H 0.374021 0.193653 0.072152 0.104 Uiso 1 1 calc R U . . .
C14 C 0.4787(12) 0.1989(8) 0.1642(9) 0.090(4) Uani 1 1 d . . . . .
H14 H 0.457906 0.166850 0.187960 0.108 Uiso 1 1 calc R U . . .
C15 C 0.5600(10) 0.2323(7) 0.2017(9) 0.082(4) Uani 1 1 d . . . . .
H15 H 0.587870 0.223781 0.250697 0.099 Uiso 1 1 calc R U . . .
C16 C 0.5972(8) 0.2752(5) 0.1692(7) 0.059(3) Uani 1 1 d . . . . .
C17 C 0.6792(8) 0.3559(6) 0.0877(7) 0.061(3) Uani 1 1 d . . . . .
C18 C 0.7283(8) 0.3425(5) 0.1599(7) 0.056(2) Uani 1 1 d . . . . .
C19 C 0.8205(9) 0.3586(7) 0.1890(8) 0.073(3) Uani 1 1 d . . . . .
H19 H 0.852375 0.346034 0.235887 0.087 Uiso 1 1 calc R U . . .
C20 C 0.8690(10) 0.3957(9) 0.1460(9) 0.085(4) Uani 1 1 d . . . . .
H20 H 0.929751 0.410597 0.166613 0.102 Uiso 1 1 calc R U . . .
C21 C 0.8219(11) 0.4084(7) 0.0732(10) 0.082(4) Uani 1 1 d . . . . .
H21 H 0.853116 0.429143 0.043512 0.098 Uiso 1 1 calc R U . . .
C22 C 0.7300(10) 0.3902(6) 0.0460(7) 0.068(3) Uani 1 1 d . . . . .
H22 H 0.699009 0.400627 -0.001926 0.082 Uiso 1 1 calc R U . . .
C23 C 0.7074(9) 0.3166(6) 0.2813(7) 0.060(3) Uani 1 1 d . . . . .
C24 C 0.7440(10) 0.2681(5) 0.3308(8) 0.069(3) Uani 1 1 d . . . . .
H24 H 0.748816 0.229315 0.313055 0.082 Uiso 1 1 calc R U . . .
C25 C 0.7718(10) 0.2795(6) 0.4043(7) 0.067(3) Uani 1 1 d . . . . .
H25 H 0.799850 0.248497 0.435820 0.081 Uiso 1 1 calc R U . . .
C26 C 0.7598(8) 0.3351(5) 0.4334(6) 0.055(2) Uani 1 1 d . . . . .
C27 C 0.7283(9) 0.3831(6) 0.3860(7) 0.063(3) Uani 1 1 d . . . . .
H27 H 0.724661 0.421443 0.405393 0.076 Uiso 1 1 calc R U . . .
C28 C 0.7017(8) 0.3755(5) 0.3100(6) 0.058(3) Uani 1 1 d . . . . .
H28 H 0.680907 0.408224 0.278954 0.069 Uiso 1 1 calc R U . . .
C29 C 0.9587(10) 0.5282(6) 0.7095(7) 0.067(3) Uani 1 1 d . . . . .
H29 H 0.947989 0.525262 0.755813 0.081 Uiso 1 1 calc R U . . .
C30 C 1.0414(9) 0.5399(12) 0.7029(11) 0.115(7) Uani 1 1 d . . . . .
H30 H 1.090118 0.541727 0.745816 0.138 Uiso 1 1 calc R U . . .
C31 C 1.0656(9) 0.5501(9) 0.6396(8) 0.080(4) Uani 1 1 d . . . . .
H31 H 1.125857 0.563073 0.638109 0.096 Uiso 1 1 calc R U . . .
C32 C 0.9922(8) 0.5395(6) 0.5765(7) 0.064(3) Uani 1 1 d . . . . .
C33 C 0.9018(8) 0.5256(5) 0.5856(7) 0.061(3) Uani 1 1 d . . . . .
H33 H 0.851403 0.520289 0.544362 0.074 Uiso 1 1 calc R U . . .
C34 C 0.6065(7) 0.5641(6) 0.0559(7) 0.059(3) Uani 1 1 d . . . . .
H34 H 0.587347 0.564903 0.099193 0.070 Uiso 1 1 calc R U . . .
C35 C 0.7032(7) 0.5609(6) 0.0618(7) 0.060(3) Uani 1 1 d . . . . .
C36 C 0.7294(9) 0.5579(8) -0.0052(9) 0.082(4) Uani 1 1 d . . . . .
H36 H 0.793157 0.554983 -0.004925 0.099 Uiso 1 1 calc R U . . .
C37 C 0.6623(9) 0.5594(8) -0.0695(8) 0.079(4) Uani 1 1 d . . . . .
H37 H 0.679390 0.557212 -0.113505 0.095 Uiso 1 1 calc R U . . .
C38 C 0.5649(9) 0.5642(6) -0.0692(7) 0.067(3) Uani 1 1 d . . . . .
H38 H 0.519271 0.566074 -0.113896 0.080 Uiso 1 1 calc R U . . .
C39 C 0.7718(7) 0.5548(7) 0.1349(6) 0.062(3) Uani 1 1 d . . . . .
C40 C 0.7428(8) 0.5284(6) 0.1920(8) 0.071(4) Uani 1 1 d . . . . .
H40 H 0.682335 0.511579 0.183360 0.086 Uiso 1 1 calc R U . . .
C41 C 0.8054(8) 0.5268(6) 0.2646(7) 0.064(3) Uani 1 1 d . . . . .
H41 H 0.786311 0.510034 0.303573 0.076 Uiso 1 1 calc R U . . .
C42 C 0.8961(8) 0.5514(6) 0.2742(7) 0.065(3) Uani 1 1 d . . . . .
C43 C 0.9276(8) 0.5729(6) 0.2163(7) 0.066(3) Uani 1 1 d . . . . .
H43 H 0.990589 0.584701 0.223531 0.080 Uiso 1 1 calc R U . . .
C44 C 0.8641(9) 0.5769(7) 0.1458(9) 0.074(4) Uani 1 1 d . . . . .
H44 H 0.883638 0.594064 0.107255 0.089 Uiso 1 1 calc R U . . .
C45 C 0.9738(7) 0.4932(6) 0.3853(7) 0.0590(18) Uani 1 1 d . U . . .
C46 C 0.9735(8) 0.4404(6) 0.3450(9) 0.066(2) Uani 1 1 d . U . . .
H46 H 0.960937 0.441854 0.294220 0.079 Uiso 1 1 calc R U . . .
C47 C 0.9926(9) 0.3838(6) 0.3827(10) 0.075(2) Uani 1 1 d . U . . .
H47 H 0.991962 0.348095 0.356541 0.089 Uiso 1 1 calc R U . . .
C48 C 1.0121(10) 0.3827(7) 0.4587(10) 0.076(3) Uani 1 1 d . U . . .
H48 H 1.023718 0.345956 0.483471 0.092 Uiso 1 1 calc R U . . .
C49 C 1.0144(10) 0.4343(7) 0.4964(9) 0.072(2) Uani 1 1 d . U . . .
H49 H 1.028442 0.432333 0.547274 0.087 Uiso 1 1 calc R U . . .
C50 C 0.9963(7) 0.4911(6) 0.4624(7) 0.0605(19) Uani 1 1 d . U . . .
C51 C 0.9854(10) 0.6020(5) 0.4677(10) 0.072(4) Uani 1 1 d . . . . .
C52 C 0.9932(18) 0.6562(7) 0.5090(10) 0.107(6) Uani 1 1 d . . . . .
H52 H 1.013977 0.655813 0.559846 0.128 Uiso 1 1 calc R U . . .
C53 C 0.969(2) 0.7098(7) 0.4707(19) 0.149(11) Uani 1 1 d . . . . .
H53 H 0.965964 0.745256 0.496642 0.179 Uiso 1 1 calc R U . . .
C54 C 0.9475(17) 0.7122(8) 0.3942(13) 0.108(6) Uani 1 1 d . . . . .
H54 H 0.933796 0.748788 0.369370 0.130 Uiso 1 1 calc R U . . .
C55 C 0.9478(12) 0.6596(7) 0.3575(10) 0.082(4) Uani 1 1 d . . . . .
H55 H 0.935883 0.660929 0.306762 0.098 Uiso 1 1 calc R U . . .
C56 C 0.9652(8) 0.6040(6) 0.3922(9) 0.068(3) Uani 1 1 d . . . . .
C57 C 0.1988(9) 0.5172(7) -0.0659(8) 0.071(3) Uani 1 1 d . . . . .
H57 H 0.212064 0.523835 -0.110792 0.085 Uiso 1 1 calc R U . . .
C58 C 0.1003(8) 0.4993(8) -0.0627(6) 0.076(4) Uani 1 1 d . . . . .
H58 H 0.052349 0.490865 -0.104745 0.091 Uiso 1 1 calc R U . . .
C59 C 0.0857(8) 0.4961(8) 0.0056(7) 0.075(3) Uani 1 1 d . . . . .
H59 H 0.024231 0.490158 0.010078 0.090 Uiso 1 1 calc R U . . .
C60 C 0.1591(7) 0.5015(6) 0.0683(7) 0.061(3) Uani 1 1 d . . . . .
C61 C 0.2474(7) 0.5162(6) 0.0618(6) 0.057(3) Uani 1 1 d . . . . .
H61 H 0.296142 0.521311 0.104219 0.069 Uiso 1 1 calc R U . . .
C62 C 0.5510(8) 0.4727(5) 0.5853(7) 0.056(3) Uani 1 1 d . . . . .
H62 H 0.572214 0.477372 0.543253 0.068 Uiso 1 1 calc R U . . .
C63 C 0.4547(8) 0.4704(6) 0.5781(7) 0.062(3) Uani 1 1 d . . . . .
C64 C 0.4266(10) 0.4642(11) 0.6450(9) 0.108(7) Uani 1 1 d . . . . .
H64 H 0.362972 0.466768 0.645331 0.129 Uiso 1 1 calc R U . . .
C65 C 0.4984(12) 0.4541(11) 0.7105(10) 0.106(6) Uani 1 1 d . . . . .
H65 H 0.480477 0.445840 0.753367 0.128 Uiso 1 1 calc R U . . .
C66 C 0.5874(10) 0.4558(8) 0.7129(8) 0.079(4) Uani 1 1 d . . . . .
H66 H 0.632576 0.448615 0.756855 0.094 Uiso 1 1 calc R U . . .
C67 C 0.1541(6) 0.5497(6) 0.1837(6) 0.056(2) Uani 1 1 d . . . . .
C68 C 0.1366(9) 0.6065(7) 0.1529(8) 0.070(3) Uani 1 1 d . . . . .
H68 H 0.117789 0.609978 0.102165 0.084 Uiso 1 1 calc R U . . .
C69 C 0.1460(10) 0.6586(6) 0.1952(9) 0.070(3) Uani 1 1 d . . . . .
H69 H 0.135380 0.696546 0.173254 0.083 Uiso 1 1 calc R U . . .
C70 C 0.1704(9) 0.6533(7) 0.2676(9) 0.076(4) Uani 1 1 d . . . . .
H70 H 0.177736 0.688029 0.296313 0.091 Uiso 1 1 calc R U . . .
C71 C 0.1855(10) 0.5969(7) 0.3014(9) 0.076(4) Uani 1 1 d . . . . .
H71 H 0.199070 0.594177 0.352175 0.091 Uiso 1 1 calc R U . . .
C72 C 0.1800(6) 0.5438(6) 0.2589(6) 0.057(2) Uani 1 1 d . . . . .
C73 C 0.1410(7) 0.4400(6) 0.1727(7) 0.057(3) Uani 1 1 d . . . . .
C74 C 0.1094(9) 0.3904(6) 0.1278(8) 0.071(3) Uani 1 1 d . . . . .
H74 H 0.088431 0.395119 0.077257 0.085 Uiso 1 1 calc R U . . .
C75 C 0.1099(11) 0.3312(7) 0.1611(11) 0.085(4) Uani 1 1 d . . . . .
H75 H 0.090335 0.297158 0.132098 0.102 Uiso 1 1 calc R U . . .
C76 C 0.1408(10) 0.3259(7) 0.2393(9) 0.078(4) Uani 1 1 d . . . . .
H76 H 0.142012 0.288306 0.261658 0.094 Uiso 1 1 calc R U . . .
C77 C 0.1688(10) 0.3770(6) 0.2807(8) 0.071(3) Uani 1 1 d . . . . .
H77 H 0.188720 0.373239 0.331421 0.085 Uiso 1 1 calc R U . . .
C78 C 0.1685(8) 0.4342(6) 0.2498(7) 0.058(3) Uani 1 1 d . . . . .
C79 C 0.2599(6) 0.4838(7) 0.3656(6) 0.060(3) Uani 1 1 d . . . . .
C80 C 0.2285(7) 0.4645(7) 0.4220(7) 0.074(4) Uani 1 1 d . . . . .
H80 H 0.164921 0.453878 0.414573 0.089 Uiso 1 1 calc R U . . .
C81 C 0.2915(8) 0.4598(8) 0.4937(8) 0.075(4) Uani 1 1 d . . . . .
H81 H 0.268888 0.445996 0.532480 0.090 Uiso 1 1 calc R U . . .
C82 C 0.3865(7) 0.4760(6) 0.5056(7) 0.061(3) Uani 1 1 d . . . . .
C83 C 0.4136(7) 0.5002(6) 0.4441(7) 0.064(3) Uani 1 1 d . . . . .
H83 H 0.474553 0.515775 0.450587 0.077 Uiso 1 1 calc R U . . .
C84 C 0.3555(8) 0.5009(7) 0.3796(9) 0.079(4) Uani 1 1 d . . . . .
H84 H 0.378379 0.513489 0.340395 0.095 Uiso 1 1 calc R U . . .
C85 C 0.3123(10) 0.6704(6) -0.0211(7) 0.071(3) Uani 1 1 d . . . . .
H85 H 0.293092 0.659847 -0.070338 0.085 Uiso 1 1 calc R U . . .
C86 C 0.2802(11) 0.7229(7) -0.0004(8) 0.077(4) Uani 1 1 d . . . . .
H86 H 0.247113 0.750330 -0.035019 0.093 Uiso 1 1 calc R U . . .
C87 C 0.2985(10) 0.7357(6) 0.0781(9) 0.074(4) Uani 1 1 d . . . . .
H87 H 0.271477 0.769146 0.094770 0.089 Uiso 1 1 calc R U . . .
C88 C 0.3572(8) 0.6966(6) 0.1265(7) 0.061(3) Uani 1 1 d . . . . .
C89 C 0.3921(8) 0.6448(6) 0.0961(6) 0.059(3) Uani 1 1 d . . . . .
H89 H 0.432264 0.618299 0.127955 0.071 Uiso 1 1 calc R U . . .
C90 C 0.4438(10) 0.7204(6) 0.3582(8) 0.070(3) Uani 1 1 d . . . . .
C91 C 0.4426(10) 0.6661(6) 0.3275(8) 0.070(3) Uani 1 1 d . . . . .
H91 H 0.464528 0.633231 0.357837 0.084 Uiso 1 1 calc R U . . .
C92 C 0.4108(10) 0.6558(6) 0.2534(8) 0.070(3) Uani 1 1 d . . . . .
H92 H 0.407331 0.616583 0.235156 0.084 Uiso 1 1 calc R U . . .
C93 C 0.3836(8) 0.7047(6) 0.2060(7) 0.065(3) Uani 1 1 d . . . . .
C94 C 0.3788(11) 0.7619(7) 0.2392(8) 0.078(4) Uani 1 1 d . . . . .
H94 H 0.357683 0.795431 0.209591 0.094 Uiso 1 1 calc R U . . .
C95 C 0.4046(12) 0.7689(7) 0.3144(9) 0.079(4) Uani 1 1 d . . . . .
H95 H 0.395788 0.805800 0.335379 0.095 Uiso 1 1 calc R U . . .
C96 C 0.4358(9) 0.6953(6) 0.4845(7) 0.062(3) Uani 1 1 d . . . . .
C97 C 0.3378(9) 0.6766(7) 0.4587(8) 0.071(3) Uani 1 1 d . . . . .
H97 H 0.303707 0.687090 0.411507 0.085 Uiso 1 1 calc R U . . .
C98 C 0.2934(10) 0.6435(7) 0.5024(9) 0.079(4) Uani 1 1 d . . . . .
H98 H 0.230920 0.630385 0.484877 0.095 Uiso 1 1 calc R U . . .
C99 C 0.3448(11) 0.6305(7) 0.5729(8) 0.078(4) Uani 1 1 d . . . . .
H99 H 0.316057 0.608088 0.602838 0.094 Uiso 1 1 calc R U . . .
C100 C 0.4386(10) 0.6499(7) 0.6012(9) 0.077(4) Uani 1 1 d . . . . .
H100 H 0.470584 0.641801 0.649562 0.092 Uiso 1 1 calc R U . . .
C101 C 0.4824(8) 0.6807(6) 0.5566(7) 0.061(3) Uani 1 1 d . . . . .
C102 C 0.5720(9) 0.7482(5) 0.4645(7) 0.064(3) Uani 1 1 d . . . . .
C103 C 0.6182(12) 0.7804(8) 0.4227(10) 0.091(4) Uani 1 1 d . . . . .
H103 H 0.585332 0.789993 0.374901 0.109 Uiso 1 1 calc R U . . .
C104 C 0.7152(16) 0.8003(9) 0.4488(13) 0.112(6) Uani 1 1 d . . . . .
H104 H 0.745158 0.821973 0.418981 0.134 Uiso 1 1 calc R U . . .
C105 C 0.7614(14) 0.7858(9) 0.5194(13) 0.107(6) Uani 1 1 d . . . . .
H105 H 0.824203 0.798146 0.537492 0.128 Uiso 1 1 calc R U . . .
C106 C 0.7184(11) 0.7535(8) 0.5652(10) 0.091(5) Uani 1 1 d . . . . .
H106 H 0.751218 0.744776 0.613236 0.109 Uiso 1 1 calc R U . . .
C107 C 0.6228(9) 0.7341(6) 0.5367(8) 0.069(3) Uani 1 1 d . . . . .
C108 C 0.6653(8) 0.6093(6) 0.6320(7) 0.062(3) Uani 1 1 d . . . . .
H108 H 0.638850 0.592002 0.586385 0.074 Uiso 1 1 calc R U . . .
C109 C 0.6411(9) 0.6688(6) 0.6419(7) 0.068(3) Uani 1 1 d . . . . .
C110 C 0.6744(10) 0.6940(7) 0.7105(8) 0.075(4) Uani 1 1 d . . . . .
H110 H 0.656936 0.732927 0.720347 0.090 Uiso 1 1 calc R U . . .
C111 C 0.7348(11) 0.6595(8) 0.7645(8) 0.086(4) Uani 1 1 d . . . . .
H111 H 0.759538 0.675730 0.811000 0.103 Uiso 1 1 calc R U . . .
C112 C 0.7587(9) 0.5998(7) 0.7489(7) 0.073(4) Uani 1 1 d . . . . .
H112 H 0.799612 0.576825 0.784919 0.088 Uiso 1 1 calc R U . . .
F1 F 0.5024(15) 0.5326(10) 0.1795(13) 0.243(14) Uani 1 1 d . . . . .
F2 F 0.5446(9) 0.4996(8) 0.2927(8) 0.149(5) Uani 1 1 d . . . . .
F3 F 0.5312(10) 0.4437(8) 0.1952(8) 0.150(5) Uani 1 1 d . . . . .
F4 F 0.4013(7) 0.4865(8) 0.2201(7) 0.137(4) Uani 1 1 d . . . . .
B1 B 0.4942(12) 0.4900(10) 0.2207(11) 0.084(5) Uani 1 1 d . . . . .
F5 F 0.6808(10) 0.0841(6) 0.1596(5) 0.126(4) Uani 1 1 d . . . . .
F6 F 0.7257(9) 0.0184(5) 0.2504(10) 0.155(6) Uani 1 1 d . . . . .
F7 F 0.5957(6) 0.0777(6) 0.2412(6) 0.108(3) Uani 1 1 d . . . . .
F8 F 0.7429(6) 0.1172(4) 0.2755(5) 0.091(3) Uani 1 1 d . . . . .
B2 B 0.6856(12) 0.0776(9) 0.2300(11) 0.080(5) Uani 1 1 d . . . . .
N200 N 0.5489(13) 0.3583(9) 0.4909(13) 0.121(5) Uani 1 1 d . U . . .
C201 C 0.5142(15) 0.3573(9) 0.4326(14) 0.102(5) Uani 1 1 d . U . . .
C202 C 0.4639(17) 0.3496(11) 0.3475(13) 0.125(6) Uani 1 1 d . U . . .
H20A H 0.502740 0.369672 0.320693 0.188 Uiso 1 1 d R U . . .
H20B H 0.401090 0.366662 0.334193 0.188 Uiso 1 1 d R U . . .
H20C H 0.460510 0.307232 0.336083 0.188 Uiso 1 1 d R U . . .
N300 N 0.6781(11) 0.5398(9) 0.4660(10) 0.107(5) Uani 1 1 d . . . . .
C301 C 0.6877(12) 0.5779(9) 0.4284(11) 0.091(5) Uani 1 1 d . . . . .
C302 C 0.6982(17) 0.6248(12) 0.3765(19) 0.148(10) Uani 1 1 d . . . . .
H30A H 0.649312 0.620167 0.331740 0.222 Uiso 1 1 calc R U . . .
H30B H 0.759379 0.621011 0.366603 0.222 Uiso 1 1 calc R U . . .
H30C H 0.692935 0.663966 0.397055 0.222 Uiso 1 1 calc R U . . .
N400 N 0.2604(17) 0.3618(13) -0.0009(16) 0.153(7) Uani 1 1 d . U . . .
C401 C 0.2949(16) 0.3596(13) 0.0586(19) 0.127(6) Uani 1 1 d . U . . .
C402 C 0.3419(15) 0.3471(13) 0.1423(15) 0.134(7) Uani 1 1 d . U . . .
H40A H 0.407602 0.336620 0.148894 0.202 Uiso 1 1 calc R U . . .
H40B H 0.309478 0.314237 0.158616 0.202 Uiso 1 1 calc R U . . .
H40C H 0.337445 0.382729 0.170194 0.202 Uiso 1 1 calc R U . . .

loop_
_atom_site_aniso_label
_atom_site_aniso_U_11
_atom_site_aniso_U_22
_atom_site_aniso_U_33
_atom_site_aniso_U_23
_atom_site_aniso_U_13
_atom_site_aniso_U_12
Pd1 0.0414(4) 0.0708(5) 0.0528(4) 0.0068(4) 0.0058(3) -0.0010(3)
Pd2 0.0414(4) 0.0758(5) 0.0507(4) -0.0071(4) 0.0007(3) -0.0009(4)
N1 0.044(4) 0.076(6) 0.051(5) -0.003(4) 0.004(4) -0.001(4)
N2 0.040(4) 0.075(6) 0.065(6) 0.002(5) -0.001(4) -0.005(5)
N3 0.056(5) 0.064(6) 0.063(6) 0.002(5) 0.021(4) -0.005(4)
N4 0.040(4) 0.075(6) 0.059(6) 0.013(4) 0.004(4) 0.000(4)
N5 0.054(5) 0.077(6) 0.051(6) 0.007(4) 0.006(4) -0.003(4)
N6 0.061(6) 0.060(6) 0.077(7) 0.006(5) 0.007(5) -0.005(4)
N7 0.057(5) 0.066(6) 0.063(6) -0.007(4) 0.009(4) -0.015(4)
N8 0.042(4) 0.074(6) 0.052(5) -0.008(4) -0.001(4) -0.005(4)
N9 0.047(5) 0.075(6) 0.054(6) 0.010(4) 0.012(4) -0.003(4)
N10 0.051(5) 0.063(5) 0.068(6) -0.004(5) 0.001(4) -0.003(5)
N11 0.065(6) 0.071(6) 0.066(6) 0.003(5) 0.012(5) -0.002(6)
N12 0.040(5) 0.085(7) 0.055(6) -0.005(5) 0.000(4) -0.002(4)
N13 0.051(5) 0.090(7) 0.045(5) -0.006(4) 0.004(4) -0.005(5)
N14 0.058(5) 0.081(7) 0.059(6) -0.001(5) -0.002(5) -0.008(5)
N15 0.071(7) 0.079(7) 0.060(6) -0.011(5) 0.010(5) -0.002(5)
N16 0.050(5) 0.070(6) 0.051(5) -0.001(4) 0.006(4) 0.001(4)
C1 0.061(7) 0.078(8) 0.067(8) 0.010(6) -0.003(6) 0.006(6)
C2 0.072(8) 0.119(12) 0.041(6) -0.010(7) 0.008(5) 0.004(8)
C3 0.079(9) 0.086(10) 0.089(11) 0.000(8) 0.024(8) 0.022(7)
C4 0.060(6) 0.064(7) 0.055(7) 0.001(5) 0.006(5) -0.006(5)
C5 0.051(6) 0.081(8) 0.046(6) 0.010(5) 0.008(4) -0.001(5)
C6 0.042(5) 0.070(7) 0.062(7) -0.004(5) 0.001(5) 0.000(5)
C7 0.054(6) 0.054(6) 0.057(6) -0.001(5) 0.007(5) -0.003(4)
C8 0.086(9) 0.078(8) 0.053(7) -0.002(6) 0.010(6) 0.025(7)
C9 0.108(12) 0.078(9) 0.075(10) 0.007(7) 0.000(9) 0.026(8)
C10 0.067(8) 0.079(9) 0.072(9) 0.005(7) 0.000(6) -0.015(6)
C11 0.051(5) 0.062(6) 0.061(7) -0.007(5) 0.004(5) -0.001(5)
C12 0.071(8) 0.083(9) 0.077(9) 0.011(7) -0.003(7) -0.014(7)
C13 0.068(8) 0.074(8) 0.106(12) 0.002(8) 0.002(8) -0.017(6)
C14 0.084(10) 0.098(11) 0.081(10) 0.008(8) 0.011(8) -0.019(8)
C15 0.069(8) 0.083(9) 0.089(10) 0.011(7) 0.009(7) -0.013(7)
C16 0.056(6) 0.054(6) 0.061(7) -0.005(5) 0.005(5) 0.000(4)
C17 0.052(6) 0.066(7) 0.066(8) 0.002(5) 0.017(5) 0.007(5)
C18 0.051(6) 0.060(6) 0.057(7) 0.000(5) 0.013(5) 0.000(5)
C19 0.055(7) 0.087(9) 0.072(9) 0.001(7) 0.009(6) 0.003(6)
C20 0.054(7) 0.132(14) 0.070(10) -0.002(9) 0.018(6) -0.007(8)
C21 0.073(8) 0.094(10) 0.089(11) 0.008(8) 0.040(8) 0.005(7)
C22 0.079(8) 0.074(8) 0.054(7) 0.009(5) 0.020(6) 0.002(6)
C23 0.059(6) 0.066(7) 0.054(6) 0.001(5) 0.011(5) 0.003(5)
C24 0.081(8) 0.050(6) 0.070(8) 0.000(5) 0.008(6) 0.003(5)
C25 0.078(8) 0.056(6) 0.064(8) 0.002(5) 0.011(6) 0.002(6)
C26 0.054(6) 0.057(6) 0.052(6) -0.002(4) 0.008(4) -0.002(4)
C27 0.067(7) 0.063(7) 0.052(6) -0.006(5) 0.003(5) 0.004(5)
C28 0.055(6) 0.062(6) 0.051(6) 0.008(5) 0.005(4) 0.008(5)
C29 0.061(7) 0.085(9) 0.047(7) 0.003(5) -0.002(5) -0.009(6)
C30 0.036(6) 0.18(2) 0.107(13) 0.020(14) -0.017(7) -0.006(9)
C31 0.049(6) 0.109(10) 0.077(9) 0.002(9) 0.006(5) -0.004(7)
C32 0.056(6) 0.075(8) 0.059(7) -0.008(6) 0.011(5) -0.003(5)
C33 0.042(5) 0.069(7) 0.063(7) -0.003(5) -0.004(5) 0.000(4)
C34 0.038(5) 0.083(8) 0.056(7) 0.003(5) 0.012(4) -0.003(5)
C35 0.036(4) 0.085(9) 0.057(6) 0.007(5) 0.006(4) -0.004(5)
C36 0.045(5) 0.112(11) 0.090(10) 0.036(9) 0.019(6) 0.006(6)
C37 0.059(7) 0.120(12) 0.060(7) 0.021(7) 0.017(5) -0.001(7)
C38 0.052(6) 0.085(9) 0.059(7) 0.007(6) 0.006(5) -0.007(5)
C39 0.043(5) 0.086(8) 0.052(6) 0.007(6) 0.005(4) -0.003(5)
C40 0.038(5) 0.090(9) 0.079(9) 0.013(6) 0.003(5) -0.007(5)
C41 0.042(5) 0.082(8) 0.061(7) 0.011(5) 0.002(5) -0.003(5)
C42 0.048(5) 0.059(6) 0.083(8) 0.008(6) 0.007(5) -0.002(5)
C43 0.039(5) 0.088(8) 0.070(8) 0.011(6) 0.011(5) -0.005(5)
C44 0.053(7) 0.094(9) 0.080(10) 0.013(7) 0.025(6) -0.001(6)
C45 0.037(4) 0.060(4) 0.075(4) -0.002(4) 0.007(4) -0.008(4)
C46 0.045(5) 0.067(5) 0.080(5) -0.007(3) 0.006(5) -0.002(4)
C47 0.052(5) 0.063(4) 0.105(5) -0.004(4) 0.014(6) 0.003(5)
C48 0.059(6) 0.064(4) 0.107(6) 0.014(4) 0.021(6) 0.007(5)
C49 0.059(6) 0.073(5) 0.088(5) 0.012(3) 0.023(5) 0.003(5)
C50 0.043(4) 0.063(4) 0.076(4) 0.000(4) 0.018(4) -0.003(5)
C51 0.064(7) 0.043(5) 0.118(12) -0.003(6) 0.039(7) -0.009(5)
C52 0.19(2) 0.061(8) 0.080(11) -0.006(7) 0.052(12) 0.007(10)
C53 0.20(3) 0.043(8) 0.24(3) -0.034(12) 0.12(2) -0.022(11)
C54 0.156(19) 0.065(9) 0.116(15) -0.003(9) 0.056(14) -0.019(10)
C55 0.085(10) 0.067(8) 0.095(11) 0.005(7) 0.026(8) -0.008(7)
C56 0.037(5) 0.059(6) 0.104(11) -0.001(6) 0.012(6) -0.010(4)
C57 0.046(6) 0.101(10) 0.060(8) 0.004(6) 0.004(5) -0.005(6)
C58 0.055(6) 0.125(12) 0.036(5) 0.002(6) -0.009(4) -0.013(7)
C59 0.041(5) 0.104(10) 0.075(8) -0.008(8) 0.009(5) -0.016(6)
C60 0.044(5) 0.071(7) 0.065(7) 0.000(5) 0.006(4) 0.001(5)
C61 0.041(5) 0.081(7) 0.047(6) 0.003(5) 0.008(4) -0.004(5)
C62 0.043(5) 0.074(7) 0.048(6) -0.010(5) 0.004(4) -0.004(4)
C63 0.051(6) 0.068(7) 0.066(8) 0.002(5) 0.013(5) -0.005(5)
C64 0.047(7) 0.21(2) 0.062(9) 0.017(10) 0.011(6) -0.011(9)
C65 0.074(9) 0.178(19) 0.071(10) 0.021(10) 0.025(8) -0.018(10)
C66 0.060(7) 0.113(11) 0.057(8) -0.001(7) 0.004(6) -0.009(7)
C67 0.033(4) 0.066(6) 0.065(6) -0.001(6) 0.004(4) -0.007(5)
C68 0.046(6) 0.086(9) 0.075(8) 0.007(7) 0.012(5) 0.003(6)
C69 0.059(7) 0.063(7) 0.084(10) 0.000(6) 0.012(6) 0.006(5)
C70 0.051(6) 0.073(8) 0.090(10) -0.019(7) -0.008(6) 0.006(6)
C71 0.054(7) 0.085(9) 0.076(9) -0.012(7) -0.007(6) 0.004(6)
C72 0.033(4) 0.070(6) 0.063(6) -0.002(6) 0.005(4) 0.005(5)
C73 0.034(4) 0.069(7) 0.067(7) 0.001(5) 0.010(4) 0.000(4)
C74 0.065(7) 0.079(8) 0.069(8) 0.001(6) 0.018(6) -0.002(6)
C75 0.075(9) 0.064(8) 0.118(13) -0.008(8) 0.030(8) -0.010(6)
C76 0.067(8) 0.073(8) 0.088(10) 0.013(7) 0.010(7) -0.005(6)
C77 0.069(7) 0.072(8) 0.074(9) 0.001(6) 0.024(6) -0.003(6)
C78 0.043(5) 0.071(7) 0.058(7) 0.000(5) 0.012(4) 0.002(5)
C79 0.032(4) 0.090(8) 0.051(6) 0.003(6) 0.002(4) 0.001(5)
C80 0.029(5) 0.125(11) 0.062(8) -0.004(7) 0.001(4) -0.012(5)
C81 0.032(5) 0.121(11) 0.068(8) 0.005(7) 0.007(5) -0.011(6)
C82 0.040(5) 0.071(7) 0.073(8) -0.001(5) 0.014(5) -0.004(4)
C83 0.040(5) 0.087(8) 0.062(7) 0.008(6) 0.007(4) -0.014(5)
C84 0.038(5) 0.095(10) 0.101(10) 0.022(8) 0.013(6) -0.010(6)
C85 0.081(8) 0.076(8) 0.048(7) 0.010(5) 0.003(6) 0.008(6)
C86 0.074(8) 0.083(9) 0.068(8) 0.020(7) 0.007(7) 0.007(7)
C87 0.064(7) 0.056(7) 0.093(10) 0.005(6) 0.005(7) 0.003(5)
C88 0.050(6) 0.072(7) 0.059(7) 0.004(5) 0.009(5) -0.004(5)
C89 0.051(6) 0.074(7) 0.047(6) 0.006(5) 0.002(4) 0.006(5)
C90 0.065(7) 0.070(8) 0.066(8) -0.002(6) 0.002(6) -0.003(6)
C91 0.079(8) 0.062(7) 0.063(8) 0.010(5) 0.008(6) 0.008(6)
C92 0.071(7) 0.063(7) 0.072(8) 0.010(6) 0.013(6) 0.007(6)
C93 0.049(6) 0.064(7) 0.072(8) 0.004(5) -0.001(5) 0.000(5)
C94 0.086(9) 0.070(8) 0.072(9) 0.008(6) 0.010(7) 0.014(7)
C95 0.090(10) 0.070(8) 0.076(9) -0.015(7) 0.018(8) -0.008(7)
C96 0.057(6) 0.067(7) 0.061(7) -0.013(5) 0.014(5) 0.001(5)
C97 0.054(6) 0.095(10) 0.057(8) -0.010(6) 0.005(5) -0.003(6)
C98 0.056(7) 0.094(10) 0.088(11) -0.017(8) 0.018(7) -0.013(7)
C99 0.070(8) 0.096(10) 0.067(9) 0.000(7) 0.012(6) -0.008(7)
C100 0.055(7) 0.085(9) 0.086(10) -0.010(7) 0.011(6) 0.003(6)
C101 0.050(6) 0.070(7) 0.057(7) -0.007(5) 0.005(5) 0.007(5)
C102 0.064(7) 0.059(6) 0.067(8) -0.009(5) 0.015(6) -0.006(5)
C103 0.089(10) 0.097(11) 0.080(10) 0.008(8) 0.008(8) -0.014(8)
C104 0.109(14) 0.109(14) 0.123(17) -0.006(12) 0.038(12) -0.038(11)
C105 0.085(11) 0.111(13) 0.120(16) -0.003(11) 0.018(10) -0.036(10)
C106 0.061(8) 0.102(11) 0.103(12) -0.006(9) 0.011(7) -0.019(7)
C107 0.064(7) 0.061(7) 0.075(8) -0.006(6) 0.007(6) -0.007(5)
C108 0.050(6) 0.076(7) 0.053(6) -0.008(5) 0.004(5) -0.005(5)
C109 0.053(6) 0.080(8) 0.060(7) -0.010(6) -0.005(5) -0.002(5)
C110 0.073(8) 0.077(8) 0.060(7) -0.014(6) -0.010(6) 0.007(6)
C111 0.077(9) 0.105(11) 0.060(8) -0.016(7) -0.011(7) 0.008(8)
C112 0.060(7) 0.094(9) 0.054(7) -0.015(6) -0.005(5) 0.008(6)
F1 0.24(2) 0.28(2) 0.28(2) 0.20(2) 0.191(19) 0.170(18)
F2 0.117(9) 0.191(13) 0.122(9) -0.025(9) 0.001(7) 0.035(9)
F3 0.119(9) 0.193(14) 0.128(10) -0.038(10) 0.015(8) 0.020(9)
F4 0.071(5) 0.215(14) 0.116(8) -0.020(9) 0.007(5) 0.018(8)
B1 0.075(9) 0.096(11) 0.086(11) 0.029(10) 0.029(8) 0.037(9)
F5 0.162(10) 0.173(11) 0.042(5) -0.007(5) 0.024(5) 0.012(8)
F6 0.093(7) 0.094(7) 0.230(16) -0.019(8) -0.043(9) 0.024(6)
F7 0.060(5) 0.156(9) 0.101(7) -0.001(6) 0.008(4) 0.007(5)
F8 0.072(5) 0.097(6) 0.089(6) -0.031(5) -0.003(4) 0.000(4)
B2 0.060(8) 0.093(11) 0.083(12) -0.021(9) 0.013(7) 0.001(7)
N200 0.089(11) 0.126(12) 0.142(11) -0.023(12) 0.020(10) 0.002(9)
C201 0.087(11) 0.095(10) 0.132(10) -0.003(10) 0.041(9) -0.003(8)
C202 0.116(14) 0.116(13) 0.135(10) 0.026(12) 0.016(11) -0.017(11)
N300 0.082(9) 0.112(12) 0.109(12) -0.021(10) -0.008(8) -0.014(8)
C301 0.075(10) 0.091(12) 0.100(13) -0.005(9) 0.008(9) -0.001(8)
C302 0.105(16) 0.127(18) 0.23(3) -0.025(19) 0.079(18) -0.017(13)
N400 0.111(15) 0.192(18) 0.162(13) 0.001(18) 0.047(13) 0.022(14)
C401 0.073(11) 0.154(15) 0.162(13) -0.005(15) 0.048(11) 0.009(11)
C402 0.078(11) 0.173(18) 0.159(13) -0.016(16) 0.042(11) -0.008(12)

loop_
_atom_type_symbol
_atom_type_description
_atom_type_scat_dispersion_real
_atom_type_scat_dispersion_imag
_atom_type_scat_source
C C 0.0033 0.0016 'International Tables Vol C Tables 4.2.6.8 and 6.1.1.4'
H H 0.0000 0.0000 'International Tables Vol C Tables 4.2.6.8 and 6.1.1.4'
B B 0.0013 0.0007 'International Tables Vol C Tables 4.2.6.8 and 6.1.1.4'
F F 0.0171 0.0103 'International Tables Vol C Tables 4.2.6.8 and 6.1.1.4'
N N 0.0061 0.0033 'International Tables Vol C Tables 4.2.6.8 and 6.1.1.4'
Pd Pd -0.9988 1.0072 'International Tables Vol C Tables 4.2.6.8 and 6.1.1.4'

loop_
_geom_angle_atom_site_label_1
_geom_angle_atom_site_label_2
_geom_angle_atom_site_label_3
_geom_angle
_geom_angle_site_symmetry_1
_geom_angle_site_symmetry_3
_geom_angle_publ_flag
N4 Pd1 N16 86.7(4) . . ?
N5 Pd1 N4 91.6(4) . . ?
N5 Pd1 N16 177.2(4) . . ?
N9 Pd1 N4 176.5(4) . . ?
N9 Pd1 N5 85.1(4) . . ?
N9 Pd1 N16 96.6(4) . . ?
N1 Pd2 N12 175.1(4) . . ?
N8 Pd2 N1 93.0(4) . . ?
N8 Pd2 N12 89.3(4) . . ?
N13 Pd2 N1 87.1(4) . . ?
N13 Pd2 N8 175.5(4) . . ?
N13 Pd2 N12 90.3(4) . . ?
C62 N1 Pd2 117.3(9) . . ?
C62 N1 C66 120.0(11) . . ?
C66 N1 Pd2 122.2(8) . . ?
C72 N2 C78 119.0(10) . . ?
C72 N2 C79 117.6(11) . . ?
C78 N2 C79 121.9(11) . . ?
C60 N3 C73 120.4(11) . . ?
C67 N3 C60 119.9(10) . . ?
C67 N3 C73 118.8(10) . . ?
C57 N4 Pd1 120.5(9) . . ?
C57 N4 C61 120.2(10) . . ?
C61 N4 Pd1 119.3(7) . . ?
C1 N5 Pd1 123.0(9) . . ?
C1 N5 C5 117.7(11) . . ?
C5 N5 Pd1 118.9(9) . . ?
C11 N6 C4 119.7(10) . . ?
C17 N6 C4 121.5(11) . . ?
C17 N6 C11 118.4(10) . . ?
C16 N7 C18 119.7(10) . . ?
C16 N7 C23 121.3(11) . . ?
C23 N7 C18 118.6(9) . . ?
C6 N8 Pd2 118.8(8) . . ?
C6 N8 C10 120.3(12) . . ?
C10 N8 Pd2 120.3(9) . . ?
C34 N9 Pd1 118.4(8) . . ?
C38 N9 Pd1 122.6(8) . . ?
C38 N9 C34 116.6(10) . . ?
C45 N10 C42 118.6(10) . . ?
C45 N10 C56 118.2(10) . . ?
C56 N10 C42 118.2(11) . . ?
C50 N11 C32 115.2(11) . . ?
C51 N11 C32 118.6(12) . . ?
C51 N11 C50 120.4(11) . . ?
C29 N12 Pd2 123.2(9) . . ?
C33 N12 Pd2 116.8(8) . . ?
C33 N12 C29 119.7(11) . . ?
C108 N13 Pd2 119.3(8) . . ?
C108 N13 C112 118.2(12) . . ?
C112 N13 Pd2 122.4(9) . . ?
C107 N14 C101 120.4(10) . . ?
C107 N14 C109 116.0(11) . . ?
C109 N14 C101 117.6(11) . . ?
C96 N15 C90 120.1(11) . . ?
C96 N15 C102 119.8(11) . . ?
C102 N15 C90 116.2(11) . . ?
C85 N16 Pd1 122.2(9) . . ?
C89 N16 Pd1 117.7(8) . . ?
C89 N16 C85 118.6(11) . . ?
N5 C1 H1 118.5 . . ?
C2 C1 N5 123.1(12) . . ?
C2 C1 H1 118.5 . . ?
C1 C2 H2 120.0 . . ?
C1 C2 C3 120.1(14) . . ?
C3 C2 H2 120.0 . . ?
C2 C3 H3 119.9 . . ?
C2 C3 C4 120.2(14) . . ?
C4 C3 H3 119.9 . . ?
C3 C4 N6 125.8(13) . . ?
C3 C4 C5 117.8(12) . . ?
C5 C4 N6 116.3(11) . . ?
N5 C5 C4 121.1(12) . . ?
N5 C5 H5 119.4 . . ?
C4 C5 H5 119.4 . . ?
N8 C6 H6 119.0 . . ?
N8 C6 C7 122.0(11) . . ?
C7 C6 H6 119.0 . . ?
C6 C7 C26 119.2(10) . . ?
C8 C7 C6 118.0(11) . . ?
C8 C7 C26 122.8(11) . . ?
C7 C8 H8 120.8 . . ?
C7 C8 C9 118.5(13) . . ?
C9 C8 H8 120.8 . . ?
C8 C9 H9 119.5 . . ?
C10 C9 C8 121.1(14) . . ?
C10 C9 H9 119.5 . . ?
N8 C10 H10 119.9 . . ?
C9 C10 N8 120.2(14) . . ?
C9 C10 H10 119.9 . . ?
C12 C11 N6 120.9(11) . . ?
C12 C11 C16 119.0(12) . . ?
C16 C11 N6 120.0(10) . . ?
C11 C12 H12 119.3 . . ?
C11 C12 C13 121.4(14) . . ?
C13 C12 H12 119.3 . . ?
C12 C13 H13 121.5 . . ?
C14 C13 C12 117.0(13) . . ?
C14 C13 H13 121.5 . . ?
C13 C14 H14 119.3 . . ?
C13 C14 C15 121.4(15) . . ?
C15 C14 H14 119.3 . . ?
C14 C15 H15 118.9 . . ?
C16 C15 C14 122.1(15) . . ?
C16 C15 H15 118.9 . . ?
C11 C16 N7 116.9(11) . . ?
C15 C16 N7 124.3(12) . . ?
C15 C16 C11 118.7(12) . . ?
N6 C17 C18 121.3(12) . . ?
N6 C17 C22 122.4(12) . . ?
C18 C17 C22 116.3(11) . . ?
C17 C18 N7 117.8(10) . . ?
C19 C18 N7 119.5(11) . . ?
C19 C18 C17 122.7(12) . . ?
C18 C19 H19 120.3 . . ?
C18 C19 C20 119.5(13) . . ?
C20 C19 H19 120.3 . . ?
C19 C20 H20 120.8 . . ?
C21 C20 C19 118.4(13) . . ?
C21 C20 H20 120.8 . . ?
C20 C21 H21 120.1 . . ?
C22 C21 C20 119.7(14) . . ?
C22 C21 H21 120.1 . . ?
C17 C22 H22 118.5 . . ?
C21 C22 C17 123.0(13) . . ?
C21 C22 H22 118.5 . . ?
N7 C23 C24 122.8(11) . . ?
C28 C23 N7 118.1(10) . . ?
C28 C23 C24 119.1(11) . . ?
C23 C24 H24 120.4 . . ?
C25 C24 C23 119.3(12) . . ?
C25 C24 H24 120.4 . . ?
C24 C25 H25 118.8 . . ?
C24 C25 C26 122.4(12) . . ?
C26 C25 H25 118.8 . . ?
C25 C26 C7 120.1(11) . . ?
C25 C26 C27 118.6(11) . . ?
C27 C26 C7 121.2(10) . . ?
C26 C27 H27 119.0 . . ?
C26 C27 C28 122.0(11) . . ?
C28 C27 H27 119.0 . . ?
C23 C28 H28 120.9 . . ?
C27 C28 C23 118.3(11) . . ?
C27 C28 H28 120.9 . . ?
N12 C29 H29 120.2 . . ?
C30 C29 N12 119.7(14) . . ?
C30 C29 H29 120.2 . . ?
C29 C30 H30 116.8 . . ?
C29 C30 C31 126.4(14) . . ?
C31 C30 H30 116.8 . . ?
C30 C31 H31 122.9 . . ?
C30 C31 C32 114.1(13) . . ?
C32 C31 H31 122.9 . . ?
C31 C32 N11 122.4(12) . . ?
C31 C32 C33 117.7(12) . . ?
C33 C32 N11 119.8(11) . . ?
N12 C33 C32 121.9(11) . . ?
N12 C33 H33 119.0 . . ?
C32 C33 H33 119.0 . . ?
N9 C34 H34 117.4 . . ?
N9 C34 C35 125.3(11) . . ?
C35 C34 H34 117.4 . . ?
C34 C35 C36 115.7(11) . . ?
C34 C35 C39 120.3(11) . . ?
C36 C35 C39 123.7(10) . . ?
C35 C36 H36 119.8 . . ?
C37 C36 C35 120.3(11) . . ?
C37 C36 H36 119.8 . . ?
C36 C37 H37 120.3 . . ?
C36 C37 C38 119.3(13) . . ?
C38 C37 H37 120.3 . . ?
N9 C38 C37 122.8(12) . . ?
N9 C38 H38 118.6 . . ?
C37 C38 H38 118.6 . . ?
C40 C39 C35 119.7(10) . . ?
C40 C39 C44 120.6(11) . . ?
C44 C39 C35 119.7(11) . . ?
C39 C40 H40 119.8 . . ?
C39 C40 C41 120.5(11) . . ?
C41 C40 H40 119.8 . . ?
C40 C41 H41 121.3 . . ?
C42 C41 C40 117.4(12) . . ?
C42 C41 H41 121.3 . . ?
C41 C42 N10 115.9(11) . . ?
C43 C42 N10 122.1(10) . . ?
C43 C42 C41 121.9(12) . . ?
C42 C43 H43 120.0 . . ?
C42 C43 C44 120.0(11) . . ?
C44 C43 H43 120.0 . . ?
C39 C44 C43 119.2(12) . . ?
C39 C44 H44 120.4 . . ?
C43 C44 H44 120.4 . . ?
C46 C45 N10 119.6(11) . . ?
C46 C45 C50 120.3(13) . . ?
C50 C45 N10 120.0(12) . . ?
C45 C46 H46 120.4 . . ?
C45 C46 C47 119.2(14) . . ?
C47 C46 H46 120.4 . . ?
C46 C47 H47 120.3 . . ?
C48 C47 C46 119.5(14) . . ?
C48 C47 H47 120.3 . . ?
C47 C48 H48 119.9 . . ?
C49 C48 C47 120.3(14) . . ?
C49 C48 H48 119.9 . . ?
C48 C49 H49 118.6 . . ?
C48 C49 C50 122.7(16) . . ?
C50 C49 H49 118.6 . . ?
C45 C50 N11 120.1(12) . . ?
C49 C50 N11 121.8(12) . . ?
C49 C50 C45 118.0(13) . . ?
N11 C51 C52 120.2(16) . . ?
C56 C51 N11 119.1(12) . . ?
C56 C51 C52 120.5(14) . . ?
C51 C52 H52 121.3 . . ?
C53 C52 C51 117.5(19) . . ?
C53 C52 H52 121.3 . . ?
C52 C53 H53 119.0 . . ?
C52 C53 C54 122.0(17) . . ?
C54 C53 H53 119.0 . . ?
C53 C54 H54 121.0 . . ?
C55 C54 C53 117.9(18) . . ?
C55 C54 H54 121.0 . . ?
C54 C55 H55 118.5 . . ?
C54 C55 C56 122.9(18) . . ?
C56 C55 H55 118.5 . . ?
C51 C56 N10 122.0(12) . . ?
C51 C56 C55 118.7(14) . . ?
C55 C56 N10 119.2(15) . . ?
N4 C57 H57 120.2 . . ?
N4 C57 C58 119.6(12) . . ?
C58 C57 H57 120.2 . . ?
C57 C58 H58 122.1 . . ?
C59 C58 C57 115.8(10) . . ?
C59 C58 H58 122.1 . . ?
C58 C59 H59 118.9 . . ?
C58 C59 C60 122.2(11) . . ?
C60 C59 H59 118.9 . . ?
C59 C60 N3 123.1(11) . . ?
C61 C60 N3 117.9(10) . . ?
C61 C60 C59 118.8(12) . . ?
N4 C61 C60 123.0(10) . . ?
N4 C61 H61 118.5 . . ?
C60 C61 H61 118.5 . . ?
N1 C62 H62 118.4 . . ?
N1 C62 C63 123.2(12) . . ?
C63 C62 H62 118.4 . . ?
C62 C63 C64 115.7(12) . . ?
C62 C63 C82 120.9(12) . . ?
C64 C63 C82 123.4(11) . . ?
C63 C64 H64 120.9 . . ?
C65 C64 C63 118.2(13) . . ?
C65 C64 H64 120.9 . . ?
C64 C65 H65 118.9 . . ?
C66 C65 C64 122.3(16) . . ?
C66 C65 H65 118.9 . . ?
N1 C66 H66 120.0 . . ?
C65 C66 N1 120.0(14) . . ?
C65 C66 H66 120.0 . . ?
C68 C67 N3 121.2(11) . . ?
C72 C67 N3 119.2(12) . . ?
C72 C67 C68 119.6(13) . . ?
C67 C68 H68 118.9 . . ?
C67 C68 C69 122.1(14) . . ?
C69 C68 H68 118.9 . . ?
C68 C69 H69 120.6 . . ?
C70 C69 C68 118.7(14) . . ?
C70 C69 H69 120.6 . . ?
C69 C70 H70 119.3 . . ?
C69 C70 C71 121.4(14) . . ?
C71 C70 H70 119.3 . . ?
C70 C71 H71 119.9 . . ?
C70 C71 C72 120.2(15) . . ?
C72 C71 H71 119.9 . . ?
N2 C72 C71 120.5(12) . . ?
C67 C72 N2 121.5(12) . . ?
C67 C72 C71 117.9(13) . . ?
C74 C73 N3 118.9(12) . . ?
C74 C73 C78 121.2(12) . . ?
C78 C73 N3 119.9(11) . . ?
C73 C74 H74 120.6 . . ?
C73 C74 C75 118.9(14) . . ?
C75 C74 H74 120.6 . . ?
C74 C75 H75 120.5 . . ?
C76 C75 C74 119.0(14) . . ?
C76 C75 H75 120.5 . . ?
C75 C76 H76 120.4 . . ?
C77 C76 C75 119.2(14) . . ?
C77 C76 H76 120.4 . . ?
C76 C77 H77 118.7 . . ?
C76 C77 C78 122.5(14) . . ?
C78 C77 H77 118.7 . . ?
C73 C78 N2 118.7(11) . . ?
C77 C78 N2 122.3(12) . . ?
C77 C78 C73 119.0(12) . . ?
C80 C79 N2 120.5(9) . . ?
C80 C79 C84 117.7(11) . . ?
C84 C79 N2 121.7(11) . . ?
C79 C80 H80 119.6 . . ?
C79 C80 C81 120.7(10) . . ?
C81 C80 H80 119.6 . . ?
C80 C81 H81 119.9 . . ?
C82 C81 C80 120.2(13) . . ?
C82 C81 H81 119.9 . . ?
C81 C82 C63 122.1(12) . . ?
C81 C82 C83 116.1(11) . . ?
C83 C82 C63 121.8(10) . . ?
C82 C83 H83 119.3 . . ?
C84 C83 C82 121.5(11) . . ?
C84 C83 H83 119.3 . . ?
C79 C84 H84 118.3 . . ?
C83 C84 C79 123.4(13) . . ?
C83 C84 H84 118.3 . . ?
N16 C85 H85 118.1 . . ?
N16 C85 C86 123.8(13) . . ?
C86 C85 H85 118.1 . . ?
C85 C86 H86 120.8 . . ?
C85 C86 C87 118.4(12) . . ?
C87 C86 H86 120.8 . . ?
C86 C87 H87 121.0 . . ?
C88 C87 C86 118.0(13) . . ?
C88 C87 H87 121.0 . . ?
C87 C88 C89 117.2(12) . . ?
C87 C88 C93 123.9(13) . . ?
C89 C88 C93 118.9(11) . . ?
N16 C89 C88 123.5(11) . . ?
N16 C89 H89 118.2 . . ?
C88 C89 H89 118.2 . . ?
C91 C90 N15 120.3(12) . . ?
C91 C90 C95 118.6(13) . . ?
C95 C90 N15 120.9(12) . . ?
C90 C91 H91 118.1 . . ?
C90 C91 C92 123.8(12) . . ?
C92 C91 H91 118.1 . . ?
C91 C92 H92 120.3 . . ?
C91 C92 C93 119.4(13) . . ?
C93 C92 H92 120.3 . . ?
C92 C93 C88 121.5(12) . . ?
C92 C93 C94 116.3(13) . . ?
C94 C93 C88 122.1(12) . . ?
C93 C94 H94 119.3 . . ?
C95 C94 C93 121.4(13) . . ?
C95 C94 H94 119.3 . . ?
C90 C95 H95 120.3 . . ?
C94 C95 C90 119.4(14) . . ?
C94 C95 H95 120.3 . . ?
N15 C96 C97 119.8(12) . . ?
N15 C96 C101 123.2(11) . . ?
C101 C96 C97 116.9(12) . . ?
C96 C97 H97 119.2 . . ?
C98 C97 C96 121.5(13) . . ?
C98 C97 H97 119.2 . . ?
C97 C98 H98 121.1 . . ?
C99 C98 C97 117.8(13) . . ?
C99 C98 H98 121.1 . . ?
C98 C99 H99 118.7 . . ?
C98 C99 C100 122.6(15) . . ?
C100 C99 H99 118.7 . . ?
C99 C100 H100 120.5 . . ?
C101 C100 C99 118.9(14) . . ?
C101 C100 H100 120.5 . . ?
C96 C101 N14 116.7(12) . . ?
C100 C101 N14 121.1(11) . . ?
C100 C101 C96 122.2(12) . . ?
N15 C102 C107 119.3(12) . . ?
C103 C102 N15 123.1(13) . . ?
C103 C102 C107 117.6(13) . . ?
C102 C103 H103 118.4 . . ?
C102 C103 C104 123.2(16) . . ?
C104 C103 H103 118.4 . . ?
C103 C104 H104 121.5 . . ?
C105 C104 C103 117.1(17) . . ?
C105 C104 H104 121.5 . . ?
C104 C105 H105 118.7 . . ?
C104 C105 C106 122.7(17) . . ?
C106 C105 H105 118.7 . . ?
C105 C106 H106 120.9 . . ?
C105 C106 C107 118.3(16) . . ?
C107 C106 H106 120.9 . . ?
N14 C107 C102 120.5(11) . . ?
N14 C107 C106 118.3(13) . . ?
C102 C107 C106 121.2(14) . . ?
N13 C108 H108 117.2 . . ?
N13 C108 C109 125.7(12) . . ?
C109 C108 H108 117.2 . . ?
C108 C109 N14 120.9(11) . . ?
C110 C109 N14 121.0(12) . . ?
C110 C109 C108 118.0(12) . . ?
C109 C110 H110 120.9 . . ?
C109 C110 C111 118.2(13) . . ?
C111 C110 H110 120.9 . . ?
C110 C111 H111 120.0 . . ?
C110 C111 C112 120.0(13) . . ?
C112 C111 H111 120.0 . . ?
N13 C112 C111 119.8(12) . . ?
N13 C112 H112 120.1 . . ?
C111 C112 H112 120.1 . . ?
F1 B1 F2 113(2) . . ?
F1 B1 F3 104.2(17) . . ?
F1 B1 F4 107.2(15) . . ?
F3 B1 F2 108.6(14) . . ?
F3 B1 F4 117(2) . . ?
F4 B1 F2 106.9(14) . . ?
F5 B2 F6 106.4(15) . . ?
F5 B2 F7 110.4(15) . . ?
F5 B2 F8 115.6(17) . . ?
F7 B2 F6 107.2(16) . . ?
F8 B2 F6 106.0(14) . . ?
F8 B2 F7 110.8(14) . . ?
N200 C201 C202 175(2) . . ?
C201 C202 H20A 107.7 . . ?
C201 C202 H20B 112.4 . . ?
C201 C202 H20C 108.3 . . ?
H20A C202 H20B 109.4 . . ?
H20A C202 H20C 109.5 . . ?
H20B C202 H20C 109.5 . . ?
N300 C301 C302 177(2) . . ?
C301 C302 H30A 109.5 . . ?
C301 C302 H30B 109.5 . . ?
C301 C302 H30C 109.5 . . ?
H30A C302 H30B 109.5 . . ?
H30A C302 H30C 109.5 . . ?
H30B C302 H30C 109.5 . . ?
N400 C401 C402 172(4) . . ?
C401 C402 H40A 109.5 . . ?
C401 C402 H40B 109.5 . . ?
C401 C402 H40C 109.5 . . ?
H40A C402 H40B 109.5 . . ?
H40A C402 H40C 109.5 . . ?
H40B C402 H40C 109.5 . . ?

loop_
_geom_bond_atom_site_label_1
_geom_bond_atom_site_label_2
_geom_bond_distance
_geom_bond_site_symmetry_2
_geom_bond_publ_flag
Pd1 N4 2.043(9) . ?
Pd1 N5 2.035(11) . ?
Pd1 N9 2.018(10) . ?
Pd1 N16 2.053(10) . ?
Pd2 N1 2.046(9) . ?
Pd2 N8 2.033(10) . ?
Pd2 N12 2.069(10) . ?
Pd2 N13 2.025(11) . ?
N1 C62 1.342(14) . ?
N1 C66 1.385(18) . ?
N2 C72 1.408(18) . ?
N2 C78 1.413(17) . ?
N2 C79 1.447(13) . ?
N3 C60 1.418(16) . ?
N3 C67 1.407(17) . ?
N3 C73 1.424(16) . ?
N4 C57 1.340(15) . ?
N4 C61 1.349(15) . ?
N5 C1 1.362(17) . ?
N5 C5 1.385(15) . ?
N6 C4 1.433(16) . ?
N6 C11 1.431(16) . ?
N6 C17 1.353(16) . ?
N7 C16 1.416(14) . ?
N7 C18 1.431(16) . ?
N7 C23 1.428(16) . ?
N8 C6 1.327(16) . ?
N8 C10 1.372(17) . ?
N9 C34 1.370(15) . ?
N9 C38 1.315(17) . ?
N10 C42 1.453(15) . ?
N10 C45 1.421(18) . ?
N10 C56 1.441(18) . ?
N11 C32 1.447(17) . ?
N11 C50 1.423(18) . ?
N11 C51 1.410(18) . ?
N12 C29 1.343(14) . ?
N12 C33 1.285(17) . ?
N13 C108 1.292(16) . ?
N13 C112 1.372(15) . ?
N14 C101 1.443(15) . ?
N14 C107 1.407(18) . ?
N14 C109 1.441(16) . ?
N15 C90 1.473(17) . ?
N15 C96 1.392(18) . ?
N15 C102 1.401(17) . ?
N16 C85 1.339(15) . ?
N16 C89 1.324(15) . ?
C1 H1 0.9300 . ?
C1 C2 1.35(2) . ?
C2 H2 0.9300 . ?
C2 C3 1.37(2) . ?
C3 H3 0.9300 . ?
C3 C4 1.40(2) . ?
C4 C5 1.405(19) . ?
C5 H5 0.9300 . ?
C6 H6 0.9300 . ?
C6 C7 1.413(17) . ?
C7 C8 1.389(17) . ?
C7 C26 1.524(16) . ?
C8 H8 0.9300 . ?
C8 C9 1.40(2) . ?
C9 H9 0.9300 . ?
C9 C10 1.36(2) . ?
C10 H10 0.9300 . ?
C11 C12 1.402(17) . ?
C11 C16 1.414(16) . ?
C12 H12 0.9300 . ?
C12 C13 1.41(2) . ?
C13 H13 0.9300 . ?
C13 C14 1.35(2) . ?
C14 H14 0.9300 . ?
C14 C15 1.42(2) . ?
C15 H15 0.9300 . ?
C15 C16 1.319(19) . ?
C17 C18 1.400(17) . ?
C17 C22 1.431(18) . ?
C18 C19 1.360(17) . ?
C19 H19 0.9300 . ?
C19 C20 1.46(2) . ?
C20 H20 0.9300 . ?
C20 C21 1.40(2) . ?
C21 H21 0.9300 . ?
C21 C22 1.36(2) . ?
C22 H22 0.9300 . ?
C23 C24 1.431(17) . ?
C23 C28 1.420(17) . ?
C24 H24 0.9300 . ?
C24 C25 1.366(18) . ?
C25 H25 0.9300 . ?
C25 C26 1.375(17) . ?
C26 C27 1.388(17) . ?
C27 H27 0.9300 . ?
C27 C28 1.398(16) . ?
C28 H28 0.9300 . ?
C29 H29 0.9300 . ?
C29 C30 1.27(2) . ?
C30 H30 0.9300 . ?
C30 C31 1.35(2) . ?
C31 H31 0.9300 . ?
C31 C32 1.401(17) . ?
C32 C33 1.405(17) . ?
C33 H33 0.9300 . ?
C34 H34 0.9300 . ?
C34 C35 1.386(14) . ?
C35 C36 1.42(2) . ?
C35 C39 1.487(15) . ?
C36 H36 0.9300 . ?
C36 C37 1.347(19) . ?
C37 H37 0.9300 . ?
C37 C38 1.424(18) . ?
C38 H38 0.9300 . ?
C39 C40 1.386(18) . ?
C39 C44 1.395(17) . ?
C40 H40 0.9300 . ?
C40 C41 1.437(18) . ?
C41 H41 0.9300 . ?
C41 C42 1.397(16) . ?
C42 C43 1.375(18) . ?
C43 H43 0.9300 . ?
C43 C44 1.41(2) . ?
C44 H44 0.9300 . ?
C45 C46 1.394(19) . ?
C45 C50 1.408(17) . ?
C46 H46 0.9300 . ?
C46 C47 1.43(2) . ?
C47 H47 0.9300 . ?
C47 C48 1.39(2) . ?
C48 H48 0.9300 . ?
C48 C49 1.34(2) . ?
C49 H49 0.9300 . ?
C49 C50 1.41(2) . ?
C51 C52 1.42(2) . ?
C51 C56 1.38(2) . ?
C52 H52 0.9300 . ?
C52 C53 1.39(3) . ?
C53 H53 0.9300 . ?
C53 C54 1.40(4) . ?
C54 H54 0.9300 . ?
C54 C55 1.35(2) . ?
C55 H55 0.9300 . ?
C55 C56 1.39(2) . ?
C57 H57 0.9300 . ?
C57 C58 1.505(18) . ?
C58 H58 0.9300 . ?
C58 C59 1.364(18) . ?
C59 H59 0.9300 . ?
C59 C60 1.381(16) . ?
C60 C61 1.363(15) . ?
C61 H61 0.9300 . ?
C62 H62 0.9300 . ?
C62 C63 1.375(16) . ?
C63 C64 1.43(2) . ?
C63 C82 1.474(18) . ?
C64 H64 0.9300 . ?
C64 C65 1.42(2) . ?
C65 H65 0.9300 . ?
C65 C66 1.29(2) . ?
C66 H66 0.9300 . ?
C67 C68 1.38(2) . ?
C67 C72 1.378(16) . ?
C68 H68 0.9300 . ?
C68 C69 1.39(2) . ?
C69 H69 0.9300 . ?
C69 C70 1.33(2) . ?
C70 H70 0.9300 . ?
C70 C71 1.39(2) . ?
C71 H71 0.9300 . ?
C71 C72 1.41(2) . ?
C73 C74 1.389(19) . ?
C73 C78 1.413(17) . ?
C74 H74 0.9300 . ?
C74 C75 1.45(2) . ?
C75 H75 0.9300 . ?
C75 C76 1.43(2) . ?
C76 H76 0.9300 . ?
C76 C77 1.38(2) . ?
C77 H77 0.9300 . ?
C77 C78 1.392(19) . ?
C79 C80 1.334(18) . ?
C79 C84 1.401(14) . ?
C80 H80 0.9300 . ?
C80 C81 1.430(18) . ?
C81 H81 0.9300 . ?
C81 C82 1.389(15) . ?
C82 C83 1.425(17) . ?
C83 H83 0.9300 . ?
C83 C84 1.292(18) . ?
C84 H84 0.9300 . ?
C85 H85 0.9300 . ?
C85 C86 1.35(2) . ?
C86 H86 0.9300 . ?
C86 C87 1.46(2) . ?
C87 H87 0.9300 . ?
C87 C88 1.381(18) . ?
C88 C89 1.432(18) . ?
C88 C93 1.463(18) . ?
C89 H89 0.9300 . ?
C90 C91 1.332(19) . ?
C90 C95 1.38(2) . ?
C91 H91 0.9300 . ?
C91 C92 1.374(19) . ?
C92 H92 0.9300 . ?
C92 C93 1.394(18) . ?
C93 C94 1.42(2) . ?
C94 H94 0.9300 . ?
C94 C95 1.38(2) . ?
C95 H95 0.9300 . ?
C96 C97 1.444(17) . ?
C96 C101 1.393(18) . ?
C97 H97 0.9300 . ?
C97 C98 1.38(2) . ?
C98 H98 0.9300 . ?
C98 C99 1.38(2) . ?
C99 H99 0.9300 . ?
C99 C100 1.40(2) . ?
C100 H100 0.9300 . ?
C100 C101 1.36(2) . ?
C102 C103 1.36(2) . ?
C102 C107 1.407(19) . ?
C103 H103 0.9300 . ?
C103 C104 1.44(3) . ?
C104 H104 0.9300 . ?
C104 C105 1.37(3) . ?
C105 H105 0.9300 . ?
C105 C106 1.39(3) . ?
C106 H106 0.9300 . ?
C106 C107 1.422(19) . ?
C108 H108 0.9300 . ?
C108 C109 1.387(19) . ?
C109 C110 1.378(17) . ?
C110 H110 0.9300 . ?
C110 C111 1.39(2) . ?
C111 H111 0.9300 . ?
C111 C112 1.42(2) . ?
C112 H112 0.9300 . ?
F1 B1 1.25(2) . ?
F2 B1 1.39(2) . ?
F3 B1 1.31(2) . ?
F4 B1 1.35(2) . ?
F5 B2 1.32(2) . ?
F6 B2 1.44(2) . ?
F7 B2 1.38(2) . ?
F8 B2 1.353(19) . ?
N200 C201 1.09(3) . ?
C201 C202 1.59(3) . ?
C202 H20A 0.9606 . ?
C202 H20B 0.9601 . ?
C202 H20C 0.9601 . ?
N300 C301 1.13(2) . ?
C301 C302 1.46(3) . ?
C302 H30A 0.9600 . ?
C302 H30B 0.9600 . ?
C302 H30C 0.9600 . ?
N400 C401 1.11(3) . ?
C401 C402 1.58(4) . ?
C402 H40A 0.9600 . ?
C402 H40B 0.9600 . ?
C402 H40C 0.9600 . ?

loop_
_geom_torsion_atom_site_label_1
_geom_torsion_atom_site_label_2
_geom_torsion_atom_site_label_3
_geom_torsion_atom_site_label_4
_geom_torsion
_geom_torsion_site_symmetry_1
_geom_torsion_site_symmetry_2
_geom_torsion_site_symmetry_3
_geom_torsion_site_symmetry_4
_geom_torsion_publ_flag
Pd1 N4 C57 C58 179.8(11) . . . . ?
Pd1 N4 C61 C60 178.5(10) . . . . ?
Pd1 N5 C1 C2 171.9(12) . . . . ?
Pd1 N5 C5 C4 -170.6(9) . . . . ?
Pd1 N9 C34 C35 163.5(11) . . . . ?
Pd1 N9 C38 C37 -161.1(11) . . . . ?
Pd1 N16 C85 C86 170.9(12) . . . . ?
Pd1 N16 C89 C88 -166.6(9) . . . . ?
Pd2 N1 C62 C63 -166.8(10) . . . . ?
Pd2 N1 C66 C65 165.6(15) . . . . ?
Pd2 N8 C6 C7 172.4(9) . . . . ?
Pd2 N8 C10 C9 -172.1(13) . . . . ?
Pd2 N12 C29 C30 172.9(16) . . . . ?
Pd2 N12 C33 C32 -174.3(10) . . . . ?
Pd2 N13 C108 C109 -176.7(11) . . . . ?
Pd2 N13 C112 C111 179.2(12) . . . . ?
N1 C62 C63 C64 1(2) . . . . ?
N1 C62 C63 C82 179.3(12) . . . . ?
N2 C79 C80 C81 178.2(14) . . . . ?
N2 C79 C84 C83 178.5(15) . . . . ?
N3 C60 C61 N4 -177.2(11) . . . . ?
N3 C67 C68 C69 -178.9(11) . . . . ?
N3 C67 C72 N2 -1.3(14) . . . . ?
N3 C67 C72 C71 -178.4(10) . . . . ?
N3 C73 C74 C75 176.4(11) . . . . ?
N3 C73 C78 N2 2.7(15) . . . . ?
N3 C73 C78 C77 -176.1(11) . . . . ?
N4 C57 C58 C59 6(2) . . . . ?
N5 C1 C2 C3 -1(2) . . . . ?
N6 C4 C5 N5 179.2(11) . . . . ?
N6 C11 C12 C13 -175.2(15) . . . . ?
N6 C11 C16 N7 -1.4(17) . . . . ?
N6 C11 C16 C15 177.1(13) . . . . ?
N6 C17 C18 N7 0.3(18) . . . . ?
N6 C17 C18 C19 178.7(13) . . . . ?
N6 C17 C22 C21 180.0(14) . . . . ?
N7 C18 C19 C20 -176.4(13) . . . . ?
N7 C23 C24 C25 178.3(13) . . . . ?
N7 C23 C28 C27 179.2(11) . . . . ?
N8 C6 C7 C8 -2.0(19) . . . . ?
N8 C6 C7 C26 -179.7(11) . . . . ?
N9 C34 C35 C36 -2(2) . . . . ?
N9 C34 C35 C39 -175.8(12) . . . . ?
N10 C42 C43 C44 -176.2(13) . . . . ?
N10 C45 C46 C47 178.6(10) . . . . ?
N10 C45 C50 N11 -2.0(15) . . . . ?
N10 C45 C50 C49 -178.7(10) . . . . ?
N11 C32 C33 N12 -179.7(12) . . . . ?
N11 C51 C52 C53 -177.2(18) . . . . ?
N11 C51 C56 N10 4.6(18) . . . . ?
N11 C51 C56 C55 -178.5(12) . . . . ?
N12 C29 C30 C31 6(4) . . . . ?
N13 C108 C109 N14 179.2(13) . . . . ?
N13 C108 C109 C110 -4(2) . . . . ?
N14 C109 C110 C111 -179.7(15) . . . . ?
N15 C90 C91 C92 179.6(13) . . . . ?
N15 C90 C95 C94 175.6(14) . . . . ?
N15 C96 C97 C98 178.5(13) . . . . ?
N15 C96 C101 N14 1.9(18) . . . . ?
N15 C96 C101 C100 179.2(12) . . . . ?
N15 C102 C103 C104 -178.0(16) . . . . ?
N15 C102 C107 N14 -3.4(19) . . . . ?
N15 C102 C107 C106 178.9(13) . . . . ?
N16 C85 C86 C87 -9(2) . . . . ?
C1 N5 C5 C4 2.8(18) . . . . ?
C1 C2 C3 C4 1(3) . . . . ?
C2 C3 C4 N6 178.6(14) . . . . ?
C2 C3 C4 C5 0(2) . . . . ?
C3 C4 C5 N5 -2.5(19) . . . . ?
C4 N6 C11 C12 26.7(19) . . . . ?
C4 N6 C11 C16 -152.8(12) . . . . ?
C4 N6 C17 C18 153.4(13) . . . . ?
C4 N6 C17 C22 -25.2(19) . . . . ?
C5 N5 C1 C2 -1(2) . . . . ?
C6 N8 C10 C9 -1(2) . . . . ?
C6 C7 C8 C9 2(2) . . . . ?
C6 C7 C26 C25 -169.1(12) . . . . ?
C6 C7 C26 C27 15.1(17) . . . . ?
C7 C8 C9 C10 -2(3) . . . . ?
C7 C26 C27 C28 -179.3(11) . . . . ?
C8 C7 C26 C25 13.4(19) . . . . ?
C8 C7 C26 C27 -162.5(14) . . . . ?
C8 C9 C10 N8 2(3) . . . . ?
C10 N8 C6 C7 1.6(18) . . . . ?
C11 N6 C4 C3 -78.9(18) . . . . ?
C11 N6 C4 C5 99.2(14) . . . . ?
C11 N6 C17 C18 -19.8(18) . . . . ?
C11 N6 C17 C22 161.6(12) . . . . ?
C11 C12 C13 C14 -6(3) . . . . ?
C12 C11 C16 N7 179.1(13) . . . . ?
C12 C11 C16 C15 -2(2) . . . . ?
C12 C13 C14 C15 7(3) . . . . ?
C13 C14 C15 C16 -5(3) . . . . ?
C14 C15 C16 N7 -178.8(15) . . . . ?
C14 C15 C16 C11 3(2) . . . . ?
C16 N7 C18 C17 19.3(17) . . . . ?
C16 N7 C18 C19 -159.1(12) . . . . ?
C16 N7 C23 C24 69.6(17) . . . . ?
C16 N7 C23 C28 -112.6(13) . . . . ?
C16 C11 C12 C13 4(2) . . . . ?
C17 N6 C4 C3 108.0(17) . . . . ?
C17 N6 C4 C5 -73.8(17) . . . . ?
C17 N6 C11 C12 -160.0(14) . . . . ?
C17 N6 C11 C16 20.5(18) . . . . ?
C17 C18 C19 C20 5(2) . . . . ?
C18 N7 C16 C11 -18.2(16) . . . . ?
C18 N7 C16 C15 163.4(14) . . . . ?
C18 N7 C23 C24 -118.0(14) . . . . ?
C18 N7 C23 C28 59.8(15) . . . . ?
C18 C17 C22 C21 1(2) . . . . ?
C18 C19 C20 C21 -6(2) . . . . ?
C19 C20 C21 C22 5(2) . . . . ?
C20 C21 C22 C17 -3(2) . . . . ?
C22 C17 C18 N7 179.0(11) . . . . ?
C22 C17 C18 C19 -2.7(19) . . . . ?
C23 N7 C16 C11 154.0(11) . . . . ?
C23 N7 C16 C15 -24(2) . . . . ?
C23 N7 C18 C17 -153.2(11) . . . . ?
C23 N7 C18 C19 28.4(17) . . . . ?
C23 C24 C25 C26 5(2) . . . . ?
C24 C23 C28 C27 -2.9(18) . . . . ?
C24 C25 C26 C7 176.7(13) . . . . ?
C24 C25 C26 C27 -7(2) . . . . ?
C25 C26 C27 C28 4.9(19) . . . . ?
C26 C7 C8 C9 179.7(14) . . . . ?
C26 C27 C28 C23 0.2(19) . . . . ?
C28 C23 C24 C25 1(2) . . . . ?
C29 N12 C33 C32 0.8(19) . . . . ?
C29 C30 C31 C32 -8(4) . . . . ?
C30 C31 C32 N11 -177.6(17) . . . . ?
C30 C31 C32 C33 6(2) . . . . ?
C31 C32 C33 N12 -3(2) . . . . ?
C32 N11 C50 C45 157.3(10) . . . . ?
C32 N11 C50 C49 -26.2(15) . . . . ?
C32 N11 C51 C52 27.1(19) . . . . ?
C32 N11 C51 C56 -157.6(11) . . . . ?
C33 N12 C29 C30 -2(2) . . . . ?
C34 N9 C38 C37 1(2) . . . . ?
C34 C35 C36 C37 1(2) . . . . ?
C34 C35 C39 C40 26(2) . . . . ?
C34 C35 C39 C44 -152.5(14) . . . . ?
C35 C36 C37 C38 0(3) . . . . ?
C35 C39 C40 C41 -174.5(12) . . . . ?
C35 C39 C44 C43 177.6(13) . . . . ?
C36 C35 C39 C40 -147.6(15) . . . . ?
C36 C35 C39 C44 34(2) . . . . ?
C36 C37 C38 N9 -1(2) . . . . ?
C38 N9 C34 C35 0.7(19) . . . . ?
C39 C35 C36 C37 175.0(15) . . . . ?
C39 C40 C41 C42 -1(2) . . . . ?
C40 C39 C44 C43 -1(2) . . . . ?
C40 C41 C42 N10 179.1(12) . . . . ?
C40 C41 C42 C43 -4(2) . . . . ?
C41 C42 C43 C44 7(2) . . . . ?
C42 N10 C45 C46 30.3(15) . . . . ?
C42 N10 C45 C50 -153.6(10) . . . . ?
C42 N10 C56 C51 152.3(11) . . . . ?
C42 N10 C56 C55 -24.5(16) . . . . ?
C42 C43 C44 C39 -5(2) . . . . ?
C44 C39 C40 C41 4(2) . . . . ?
C45 N10 C42 C41 55.3(16) . . . . ?
C45 N10 C42 C43 -121.4(14) . . . . ?
C45 N10 C56 C51 -2.3(15) . . . . ?
C45 N10 C56 C55 -179.1(12) . . . . ?
C45 C46 C47 C48 -0.7(19) . . . . ?
C46 C45 C50 N11 174.1(10) . . . . ?
C46 C45 C50 C49 -2.5(15) . . . . ?
C46 C47 C48 C49 -1(2) . . . . ?
C47 C48 C49 C50 1(2) . . . . ?
C48 C49 C50 N11 -175.7(12) . . . . ?
C48 C49 C50 C45 0.9(18) . . . . ?
C50 N11 C32 C31 114.9(15) . . . . ?
C50 N11 C32 C33 -68.6(15) . . . . ?
C50 N11 C51 C52 179.1(15) . . . . ?
C50 N11 C51 C56 -5.6(17) . . . . ?
C50 C45 C46 C47 2.4(17) . . . . ?
C51 N11 C32 C31 -91.7(17) . . . . ?
C51 N11 C32 C33 84.8(16) . . . . ?
C51 N11 C50 C45 4.4(15) . . . . ?
C51 N11 C50 C49 -179.1(12) . . . . ?
C51 C52 C53 C54 -7(4) . . . . ?
C52 C51 C56 N10 179.8(15) . . . . ?
C52 C51 C56 C55 -3(2) . . . . ?
C52 C53 C54 C55 3(4) . . . . ?
C53 C54 C55 C56 2(3) . . . . ?
C54 C55 C56 N10 175.3(16) . . . . ?
C54 C55 C56 C51 -2(2) . . . . ?
C56 N10 C42 C41 -99.2(14) . . . . ?
C56 N10 C42 C43 84.1(16) . . . . ?
C56 N10 C45 C46 -175.2(11) . . . . ?
C56 N10 C45 C50 0.9(14) . . . . ?
C56 C51 C52 C53 8(3) . . . . ?
C57 N4 C61 C60 0.7(19) . . . . ?
C57 C58 C59 C60 -8(2) . . . . ?
C58 C59 C60 N3 -179.1(15) . . . . ?
C58 C59 C60 C61 6(2) . . . . ?
C59 C60 C61 N4 -2(2) . . . . ?
C60 N3 C67 C68 26.8(14) . . . . ?
C60 N3 C67 C72 -153.5(10) . . . . ?
C60 N3 C73 C74 -27.0(15) . . . . ?
C60 N3 C73 C78 152.6(10) . . . . ?
C61 N4 C57 C58 -2(2) . . . . ?
C62 N1 C66 C65 -7(2) . . . . ?
C62 C63 C64 C65 -7(3) . . . . ?
C62 C63 C82 C81 164.4(13) . . . . ?
C62 C63 C82 C83 -18(2) . . . . ?
C63 C64 C65 C66 7(3) . . . . ?
C63 C82 C83 C84 174.9(14) . . . . ?
C64 C63 C82 C81 -18(2) . . . . ?
C64 C63 C82 C83 160.4(16) . . . . ?
C64 C65 C66 N1 1(3) . . . . ?
C66 N1 C62 C63 5.9(19) . . . . ?
C67 N3 C60 C59 -108.8(15) . . . . ?
C67 N3 C60 C61 65.8(15) . . . . ?
C67 N3 C73 C74 164.2(11) . . . . ?
C67 N3 C73 C78 -16.1(14) . . . . ?
C67 C68 C69 C70 -2(2) . . . . ?
C68 C67 C72 N2 178.5(10) . . . . ?
C68 C67 C72 C71 1.3(15) . . . . ?
C68 C69 C70 C71 -1(2) . . . . ?
C69 C70 C71 C72 4(2) . . . . ?
C70 C71 C72 N2 179.1(12) . . . . ?
C70 C71 C72 C67 -3.8(18) . . . . ?
C72 N2 C78 C73 11.3(15) . . . . ?
C72 N2 C78 C77 -169.9(11) . . . . ?
C72 N2 C79 C80 118.3(15) . . . . ?
C72 N2 C79 C84 -61.7(17) . . . . ?
C72 C67 C68 C69 1.4(17) . . . . ?
C73 N3 C60 C59 82.6(16) . . . . ?
C73 N3 C60 C61 -102.9(13) . . . . ?
C73 N3 C67 C68 -164.4(11) . . . . ?
C73 N3 C67 C72 15.4(13) . . . . ?
C73 C74 C75 C76 1(2) . . . . ?
C74 C73 C78 N2 -177.6(11) . . . . ?
C74 C73 C78 C77 3.5(17) . . . . ?
C74 C75 C76 C77 0(2) . . . . ?
C75 C76 C77 C78 0(2) . . . . ?
C76 C77 C78 N2 179.4(12) . . . . ?
C76 C77 C78 C73 -1.8(19) . . . . ?
C78 N2 C72 C67 -12.3(14) . . . . ?
C78 N2 C72 C71 164.8(12) . . . . ?
C78 N2 C79 C80 -75.8(17) . . . . ?
C78 N2 C79 C84 104.2(16) . . . . ?
C78 C73 C74 C75 -3.3(18) . . . . ?
C79 N2 C72 C67 154.1(10) . . . . ?
C79 N2 C72 C71 -28.9(15) . . . . ?
C79 N2 C78 C73 -154.5(10) . . . . ?
C79 N2 C78 C77 24.3(17) . . . . ?
C79 C80 C81 C82 1(2) . . . . ?
C80 C79 C84 C83 -2(2) . . . . ?
C80 C81 C82 C63 -178.2(13) . . . . ?
C80 C81 C82 C83 4(2) . . . . ?
C81 C82 C83 C84 -7(2) . . . . ?
C82 C63 C64 C65 174.8(17) . . . . ?
C82 C83 C84 C79 6(3) . . . . ?
C84 C79 C80 C81 -2(2) . . . . ?
C85 N16 C89 C88 -0.2(19) . . . . ?
C85 C86 C87 C88 7(2) . . . . ?
C86 C87 C88 C89 -2.8(19) . . . . ?
C86 C87 C88 C93 178.3(12) . . . . ?
C87 C88 C89 N16 -0.7(19) . . . . ?
C87 C88 C93 C92 155.2(14) . . . . ?
C87 C88 C93 C94 -22(2) . . . . ?
C88 C93 C94 C95 -179.6(14) . . . . ?
C89 N16 C85 C86 5(2) . . . . ?
C89 C88 C93 C92 -23.6(18) . . . . ?
C89 C88 C93 C94 159.6(13) . . . . ?
C90 N15 C96 C97 -26.3(18) . . . . ?
C90 N15 C96 C101 155.0(12) . . . . ?
C90 N15 C102 C103 23(2) . . . . ?
C90 N15 C102 C107 -155.2(12) . . . . ?
C90 C91 C92 C93 4(2) . . . . ?
C91 C90 C95 C94 -10(2) . . . . ?
C91 C92 C93 C88 174.6(13) . . . . ?
C91 C92 C93 C94 -8(2) . . . . ?
C92 C93 C94 C95 3(2) . . . . ?
C93 C88 C89 N16 178.2(11) . . . . ?
C93 C94 C95 C90 6(2) . . . . ?
C95 C90 C91 C92 5(2) . . . . ?
C96 N15 C90 C91 -58.1(19) . . . . ?
C96 N15 C90 C95 116.4(16) . . . . ?
C96 N15 C102 C103 -179.3(14) . . . . ?
C96 N15 C102 C107 2.7(18) . . . . ?
C96 C97 C98 C99 2(2) . . . . ?
C97 C96 C101 N14 -176.9(11) . . . . ?
C97 C96 C101 C100 0.5(19) . . . . ?
C97 C98 C99 C100 0(2) . . . . ?
C98 C99 C100 C101 -3(2) . . . . ?
C99 C100 C101 N14 179.3(13) . . . . ?
C99 C100 C101 C96 2(2) . . . . ?
C101 N14 C107 C102 3.3(19) . . . . ?
C101 N14 C107 C106 -178.9(13) . . . . ?
C101 N14 C109 C108 63.5(18) . . . . ?
C101 N14 C109 C110 -113.0(15) . . . . ?
C101 C96 C97 C98 -3(2) . . . . ?
C102 N15 C90 C91 99.7(16) . . . . ?
C102 N15 C90 C95 -85.8(17) . . . . ?
C102 N15 C96 C97 176.7(12) . . . . ?
C102 N15 C96 C101 -2.1(19) . . . . ?
C102 C103 C104 C105 0(3) . . . . ?
C103 C102 C107 N14 178.5(14) . . . . ?
C103 C102 C107 C106 1(2) . . . . ?
C103 C104 C105 C106 0(3) . . . . ?
C104 C105 C106 C107 1(3) . . . . ?
C105 C106 C107 N14 -179.0(16) . . . . ?
C105 C106 C107 C102 -1(2) . . . . ?
C107 N14 C101 C96 -2.5(18) . . . . ?
C107 N14 C101 C100 -179.9(13) . . . . ?
C107 N14 C109 C108 -89.4(15) . . . . ?
C107 N14 C109 C110 94.1(17) . . . . ?
C107 C102 C103 C104 0(3) . . . . ?
C108 N13 C112 C111 0(2) . . . . ?
C108 C109 C110 C111 4(2) . . . . ?
C109 N14 C101 C96 -154.1(12) . . . . ?
C109 N14 C101 C100 28.5(18) . . . . ?
C109 N14 C107 C102 155.4(12) . . . . ?
C109 N14 C107 C106 -26.9(18) . . . . ?
C109 C110 C111 C112 -2(3) . . . . ?
C110 C111 C112 N13 -1(3) . . . . ?
C112 N13 C108 C109 2(2) . . . . ?
